data_7132420
loop_
_publ_author_name
'Patra, Kamaless'
'Brennessel, William W.'
'Matson, Ellen M.'

_publ_section_title
;
 Molybdenum sulphide clusters as redox-active supports for low-valent
 uranium.
;
_journal_issue 5
_journal_name_full 'Chemical communications (Cambridge, England)'
_journal_page_first 530
_journal_page_last 533
_journal_paper_doi 10.1039/d3cc05561b
_journal_volume 60
_journal_year 2024
_chemical_formula_moiety 'C40 H60 I Mo3 S4 U'
_chemical_formula_sum 'C40 H60 I Mo3 S4 U'
_chemical_formula_weight 1321.87
_space_group_crystal_system triclinic
_space_group_IT_number 2
_space_group_name_Hall '-P 1'
_space_group_name_H-M_alt 'P -1'
_atom_sites_solution_hydrogens geom
_atom_sites_solution_primary dual
_atom_sites_solution_secondary difmap
_audit_creation_date 2023-05-11
_audit_creation_method
;
Olex2 1.5
(compiled 2023.03.06 svn.rbb2c1857 for OlexSys, GUI svn.r6748)
;
_audit_update_record
;
2023-11-08 deposited with the CCDC.	2023-11-29 downloaded from the CCDC.
;
_cell_angle_alpha 79.9966(7)
_cell_angle_beta 75.1189(7)
_cell_angle_gamma 87.6951(6)
_cell_formula_units_Z 4
_cell_length_a 11.22430(9)
_cell_length_b 20.51803(14)
_cell_length_c 21.54896(19)
_cell_measurement_reflns_used 87058
_cell_measurement_temperature 100.00(10)
_cell_measurement_theta_max 79.9920
_cell_measurement_theta_min 3.3570
_cell_volume 4723.32(7)
_computing_cell_refinement 'CrysAlisPro 1.171.42.85a (Rigaku OD, 2023)'
_computing_data_collection 'CrysAlisPro 1.171.42.85a (Rigaku OD, 2023)'
_computing_data_reduction 'CrysAlisPro 1.171.42.85a (Rigaku OD, 2023)'
_computing_molecular_graphics 'Olex2 1.5 (Dolomanov et al., 2009)'
_computing_publication_material 'Olex2 1.5 (Dolomanov et al., 2009)'
_computing_structure_refinement 'SHELXL 2019/2 (Sheldrick, 2015b)'
_computing_structure_solution 'SHELXT 2018/2 (Sheldrick, 2015a)'
_diffrn_ambient_environment N~2~
_diffrn_ambient_temperature 100.00(10)
_diffrn_detector 'Hybrid Pixel Array Detector'
_diffrn_detector_area_resol_mean 10.0000
_diffrn_detector_type HyPix
_diffrn_measured_fraction_theta_full 0.999
_diffrn_measured_fraction_theta_max 0.980
_diffrn_measurement_details
;
List of Runs (angles in degrees, time in seconds):

  # Type    Start    End  Width  t~exp~   \w     \q     \k     \f   Frames
#--------------------------------------------------------------------------
  1  \w   -119.00 -57.00   0.50    0.37    --  -47.31-148.00-112.00  124
  2  \w   -103.00 -25.00   0.50    0.37    --  -47.31 148.00 -64.00  156
  3  \w    -85.00 -12.00   0.50    0.37    --  -47.31 124.00 131.00  146
  4  \w     34.00  92.00   0.50    0.37    --   47.31-124.00  52.00  116
  5  \w     47.00 109.00   0.50    0.37    --   47.31-148.00-112.00  124
  6  \w    -85.00 -22.00   0.50    1.50    --  -91.75 124.00 131.00  126
  7  \w   -150.00 -57.00   0.50    1.50    --  -91.75-148.00-112.00  186
  8  \w     47.00 128.00   0.50    1.50    --  113.25-148.00-112.00  162
  9  \w     79.00 167.00   0.50    1.50    --  113.25 148.00 -64.00  176
 10  \w     96.00 178.00   0.50    1.50    --  113.25 124.00 131.00  164
 11  \w     44.00 110.00   0.50    1.50    --  113.25-124.00  52.00  132
 12  \w    -14.00  28.00   0.50    0.37    --  -47.31  19.00-120.00   84
 13  \w    -14.00  28.00   0.50    0.37    --  -47.31  19.00  60.00   84
 14  \w    -14.00  28.00   0.50    0.37    --  -47.31  19.00-150.00   84
 15  \w   -119.00 -32.00   0.50    0.37    --  -47.31 -57.00 -60.00  174
 16  \w    -14.00  28.00   0.50    0.37    --  -47.31  19.00 -60.00   84
 17  \w    -14.00  28.00   0.50    0.37    --  -47.31  19.00-180.00   84
 18  \w    -14.00  28.00   0.50    0.37    --  -47.31  19.00  90.00   84
 19  \w    -27.00  18.00   0.50    0.37    --   47.31 -19.00  60.00   90
 20  \w    -27.00  18.00   0.50    0.37    --   47.31 -19.00-150.00   90
 21  \w   -163.00 -77.00   0.50    1.50    --  -91.75 -55.00 114.52  172
 22  \w    100.00 178.00   0.50    1.50    --  113.25  15.00 -30.00  156
 23  \w     42.00  76.00   0.50    1.50    --  113.25 -61.00   0.00   68
 24  \w     44.00 111.00   0.50    1.50    --  113.25-125.00  90.00  134
 25  \w    101.00 178.00   0.50    1.50    --  113.25  45.00-150.00  154
 26  \w     42.00 106.00   0.50    1.50    --  113.25 -94.00   0.00  128
 27  \w    101.00 178.00   0.50    1.50    --  113.25  45.00 120.00  154
 28  \w     42.00  76.00   0.50    1.50    --  113.25 -61.00-120.00   68
 29  \w     42.00 106.00   0.50    1.50    --  113.25 -94.00 -60.00  128
 30  \w     42.00  76.00   0.50    1.50    --  113.25 -61.00 -60.00   68
 31  \w     44.00 111.00   0.50    1.50    --  113.25-125.00-180.00  134
 32  \w    101.00 178.00   0.50    1.50    --  113.25  30.00-180.00  154
 33  \w    101.00 178.00   0.50    1.50    --  113.25  30.00 -90.00  154
 34  \w     42.00 106.00   0.50    1.50    --  113.25 -94.00  90.00  128
 35  \w     42.00 106.00   0.50    1.50    --  113.25 -94.00-150.00  128
 36  \w     44.00 111.00   0.50    1.50    --  113.25-125.00 120.00  134
 37  \w     42.00 106.00   0.50    1.50    --  113.25 -94.00 -30.00  128
 38  \w    101.00 178.00   0.50    1.50    --  113.25  30.00-120.00  154
 39  \w     97.00 178.00   0.50    1.50    --  113.25  61.00   0.00  162
 40  \w     42.00  76.00   0.50    1.50    --  113.25 -61.00  30.00   68
 41  \w     42.00 106.00   0.50    1.50    --  113.25 -94.00 -45.10  128
 42  \w     42.00 136.00   0.50    1.50    --  113.25 -77.00  90.00  188
 43  \w     42.00 106.00   0.50    1.50    --  113.25 -94.00 -90.00  128
 44  \w     91.00 178.00   0.50    1.50    --  113.25  77.00  30.00  174
 45  \w    101.00 178.00   0.50    1.50    --  113.25  45.00  60.00  154
 46  \w     95.00 178.00   0.50    1.50    --  113.25 125.00 -90.00  166
 47  \w     42.00 106.00   0.50    1.50    --  113.25 -94.00  60.00  128
 48  \w     95.00 178.00   0.50    1.50    --  113.25 125.00 -60.00  166
 49  \w     42.00 106.00   0.50    1.50    --  113.25 -94.00-120.00  128
 50  \w     42.00  76.00   0.50    1.50    --  113.25 -61.00-180.00   68
 51  \w     42.00 106.00   0.50    1.50    --  113.25 -94.00 120.00  128
 52  \w     44.00 111.00   0.50    1.50    --  113.25-125.00 150.00  134
 53  \w     42.00  76.00   0.50    1.50    --  113.25 -61.00  60.00   68
 54  \w   -119.00 -25.00   0.50    0.37    --  -47.31 -77.00  60.00  188
 55  \w   -119.00 -25.00   0.50    0.37    --  -47.31 -77.00  30.00  188
 56  \w   -119.00 -25.00   0.50    0.37    --  -47.31 -77.00 -60.00  188
 57  \w   -119.00 -25.00   0.50    0.37    --  -47.31 -77.00-120.00  188
 58  \w   -119.00 -32.00   0.50    0.37    --  -47.31 -57.00 150.00  174
 59  \w   -119.00 -25.00   0.50    0.37    --  -47.31 -77.00 120.00  188
 60  \w     25.00 120.00   0.50    0.37    --   47.31  77.00-150.00  190
 61  \w     35.00 120.00   0.50    0.37    --   47.31  38.00  60.00  170
 62  \w     25.00 120.00   0.50    0.37    --   47.31  77.00 150.00  190
 63  \w     25.00 120.00   0.50    0.37    --   47.31  77.00  30.00  190
 64  \w     35.00 120.00   0.50    0.37    --   47.31  38.00 150.00  170
 65  \w     35.00 120.00   0.50    0.37    --   47.31  38.00 -30.00  170
 66  \w   -163.00-104.00   0.50    1.50    --  -91.75 -71.00 -81.00  118
 67  \w   -163.00 -69.00   0.50    1.50    --  -91.75 -76.00  78.66  188
 68  \w   -163.00 -69.00   0.50    1.50    --  -91.75 -77.00-180.00  188
 69  \w   -163.00 -71.00   0.50    1.50    --  -91.75 -72.00 -23.24  184
;
_diffrn_measurement_device 'four-circle diffractometer'
_diffrn_measurement_device_type 'XtaLAB Synergy, Dualflex, HyPix'
_diffrn_measurement_method '\w scans'
_diffrn_orient_matrix_type 'CrysAlisPro convention (1999,Acta A55,543-557)'
_diffrn_orient_matrix_UB_11 0.0545305000
_diffrn_orient_matrix_UB_12 -0.0699044000
_diffrn_orient_matrix_UB_13 -0.0022391000
_diffrn_orient_matrix_UB_21 -0.0451665000
_diffrn_orient_matrix_UB_22 -0.0171482000
_diffrn_orient_matrix_UB_23 0.0747518000
_diffrn_orient_matrix_UB_31 -0.1231032000
_diffrn_orient_matrix_UB_32 -0.0250617000
_diffrn_orient_matrix_UB_33 -0.0064112000
_diffrn_radiation_monochromator mirror
_diffrn_radiation_probe x-ray
_diffrn_radiation_type 'Cu K\a'
_diffrn_radiation_wavelength 1.54184
_diffrn_reflns_av_R_equivalents 0.076
_diffrn_reflns_av_unetI/netI 0.0214
_diffrn_reflns_Laue_measured_fraction_full 0.999
_diffrn_reflns_Laue_measured_fraction_max 0.980
_diffrn_reflns_limit_h_max 13
_diffrn_reflns_limit_h_min -14
_diffrn_reflns_limit_k_max 26
_diffrn_reflns_limit_k_min -26
_diffrn_reflns_limit_l_max 27
_diffrn_reflns_limit_l_min -27
_diffrn_reflns_number 260733
_diffrn_reflns_point_group_measured_fraction_full 0.999
_diffrn_reflns_point_group_measured_fraction_max 0.980
_diffrn_reflns_theta_full 67.684
_diffrn_reflns_theta_max 80.446
_diffrn_reflns_theta_min 3.319
_diffrn_source 'micro-focus sealed X-ray tube'
_diffrn_source_type 'PhotonJet (Cu) X-ray Source'
_exptl_absorpt_coefficient_mu 22.867
_exptl_absorpt_correction_T_max 1.00000
_exptl_absorpt_correction_T_min 0.11183
_exptl_absorpt_correction_type multi-scan
_exptl_absorpt_process_details
;
CrysAlisPro 1.171.42.85a (Rigaku Oxford Diffraction, 2023)
Empirical absorption correction using spherical harmonics,
implemented in SCALE3 ABSPACK scaling algorithm.
;
_exptl_crystal_colour green-black
_exptl_crystal_colour_primary black
_exptl_crystal_density_diffrn 1.859
_exptl_crystal_description needle
_exptl_crystal_F_000 2540
_exptl_crystal_size_max 0.29
_exptl_crystal_size_mid 0.023
_exptl_crystal_size_min 0.023
_refine_diff_density_max 2.942
_refine_diff_density_min -3.500
_refine_diff_density_rms 0.221
_refine_ls_extinction_method none
_refine_ls_goodness_of_fit_ref 1.039
_refine_ls_hydrogen_treatment constr
_refine_ls_matrix_type full
_refine_ls_number_parameters 924
_refine_ls_number_reflns 47571
_refine_ls_number_restraints 0
_refine_ls_restrained_S_all 1.039
_refine_ls_R_factor_all 0.0475
_refine_ls_R_factor_gt 0.0445
_refine_ls_shift/su_max 0.001
_refine_ls_shift/su_mean 0.000
_refine_ls_structure_factor_coef Fsqd
_refine_ls_weighting_details 'w=1/[\s^2^(Fo^2^)+(0.0846P)^2^+14.7790P] where P=(Fo^2^+2Fc^2^)/3'
_refine_ls_weighting_scheme calc
_refine_ls_wR_factor_gt 0.1239
_refine_ls_wR_factor_ref 0.1261
_reflns_Friedel_coverage 0.000
_reflns_number_gt 43990
_reflns_number_total 47571
_reflns_threshold_expression 'I > 2\s(I)'
_cod_data_source_file d3cc05561b2.cif
_cod_data_source_block matkp08
_cod_depositor_comments 'Adding full bibliography for 7132418--7132420.cif.'
_cod_database_code 7132420
_shelx_shelxl_version_number 2019/2
_shelx_space_group_comment
;
The symmetry employed for this shelxl refinement is uniquely defined
by the following loop, which should always be used as a source of
symmetry information in preference to the above space-group names.
They are only intended as comments.
;
_shelx_estimated_absorpt_t_max 0.621
_shelx_estimated_absorpt_t_min 0.058
_olex2_refinement_description
;
1. Twinned data refinement
 Scales: 0.5948(5)
 0.4052(5)
2. Fixed Uiso
 At 1.5 times of:
  All C(H,H,H) groups
3.a Idealised Me refined as rotating group:
 C6(H6A,H6B,H6C), C7(H7A,H7B,H7C), C8(H8A,H8B,H8C), C9(H9A,H9B,H9C), C10(H10A,
 H10B,H10C), C16(H16A,H16B,H16C), C17(H17A,H17B,H17C), C18(H18A,H18B,H18C),
 C19(H19A,H19B,H19C), C20(H20A,H20B,H20C), C26(H26A,H26B,H26C), C27(H27A,H27B,
 H27C), C28(H28A,H28B,H28C), C29(H29A,H29B,H29C), C30(H30A,H30B,H30C), C36(H36A,
 H36B,H36C), C37(H37A,H37B,H37C), C38(H38A,H38B,H38C), C39(H39A,H39B,H39C),
 C40(H40A,H40B,H40C), C46(H46A,H46B,H46C), C47(H47A,H47B,H47C), C48(H48A,H48B,
 H48C), C49(H49A,H49B,H49C), C50(H50A,H50B,H50C), C56(H56A,H56B,H56C), C57(H57A,
 H57B,H57C), C58(H58A,H58B,H58C), C59(H59A,H59B,H59C), C60(H60A,H60B,H60C),
 C66(H66A,H66B,H66C), C67(H67A,H67B,H67C), C68(H68A,H68B,H68C), C69(H69A,H69B,
 H69C), C70(H70A,H70B,H70C), C76(H76A,H76B,H76C), C77(H77A,H77B,H77C), C78(H78A,
 H78B,H78C), C79(H79A,H79B,H79C), C80(H80A,H80B,H80C)
;
_platon_squeeze_void_probe_radius 1.20
_olex2_submission_original_sample_id matkp08
_olex2_submission_special_instructions 'No special instructions were received'
_oxdiff_exptl_absorpt_empirical_details
;
Empirical correction (ABSPACK) includes:
- Absorption correction using spherical harmonics
- Frame scaling
;
_oxdiff_exptl_absorpt_empirical_full_max 5.681
_oxdiff_exptl_absorpt_empirical_full_min 0.449

loop_
_space_group_symop_operation_xyz
'x, y, z'
'-x, -y, -z'

loop_
_atom_site_label
_atom_site_type_symbol
_atom_site_fract_x
_atom_site_fract_y
_atom_site_fract_z
_atom_site_U_iso_or_equiv
_atom_site_adp_type
_atom_site_occupancy
_atom_site_site_symmetry_order
_atom_site_calc_flag
_atom_site_refinement_flags_posn
_atom_site_refinement_flags_adp
_atom_site_refinement_flags_occupancy
_atom_site_disorder_assembly
_atom_site_disorder_group
U1 U 0.21872(2) 0.38458(2) 0.18917(2) 0.01665(6) Uani 1 1 d . . . . .
I1 I 0.43211(4) 0.45823(2) 0.21686(2) 0.02531(9) Uani 1 1 d . . . . .
Mo1 Mo 0.18952(4) 0.21785(2) 0.17700(2) 0.01552(10) Uani 1 1 d . . . . .
Mo2 Mo 0.28567(4) 0.29701(2) 0.04900(2) 0.01750(10) Uani 1 1 d . . . . .
Mo3 Mo 0.42210(4) 0.26018(2) 0.14671(2) 0.01548(10) Uani 1 1 d . . . . .
S1 S 0.27351(13) 0.26935(7) 0.25022(7) 0.0189(3) Uani 1 1 d . . . . .
S2 S 0.40197(14) 0.36823(7) 0.08678(7) 0.0193(3) Uani 1 1 d . . . . .
S3 S 0.10076(13) 0.31464(7) 0.12751(7) 0.0188(3) Uani 1 1 d . . . . .
S4 S 0.34473(13) 0.19202(7) 0.08989(7) 0.0181(3) Uani 1 1 d . . . . .
C1 C 0.1031(6) 0.4819(3) 0.2607(3) 0.0222(13) Uani 1 1 d . . . . .
C2 C 0.0209(6) 0.4275(3) 0.2825(3) 0.0221(13) Uani 1 1 d . . . . .
C3 C -0.0303(6) 0.4183(3) 0.2305(3) 0.0226(13) Uani 1 1 d . . . . .
C4 C 0.0241(6) 0.4672(3) 0.1759(3) 0.0233(13) Uani 1 1 d . . . . .
C5 C 0.1070(6) 0.5072(3) 0.1941(3) 0.0237(13) Uani 1 1 d . . . . .
C6 C 0.1558(6) 0.5151(3) 0.3045(4) 0.0263(14) Uani 1 1 d . . . . .
H6A H 0.185480 0.481419 0.335229 0.039 Uiso 1 1 calc R U . . .
H6B H 0.091910 0.541663 0.328787 0.039 Uiso 1 1 calc R U . . .
H6C H 0.224614 0.543827 0.278278 0.039 Uiso 1 1 calc R U . . .
C7 C -0.0154(7) 0.3897(4) 0.3510(3) 0.0300(15) Uani 1 1 d . . . . .
H7A H -0.071660 0.353638 0.353200 0.045 Uiso 1 1 calc R U . . .
H7B H -0.056585 0.419607 0.380715 0.045 Uiso 1 1 calc R U . . .
H7C H 0.058495 0.371391 0.363761 0.045 Uiso 1 1 calc R U . . .
C8 C -0.1360(6) 0.3759(4) 0.2354(4) 0.0316(16) Uani 1 1 d . . . . .
H8A H -0.116052 0.349745 0.200156 0.047 Uiso 1 1 calc R U . . .
H8B H -0.208018 0.403565 0.231904 0.047 Uiso 1 1 calc R U . . .
H8C H -0.154489 0.346105 0.277523 0.047 Uiso 1 1 calc R U . . .
C9 C -0.0118(8) 0.4790(4) 0.1124(4) 0.0338(17) Uani 1 1 d . . . . .
H9A H 0.057365 0.499547 0.077543 0.051 Uiso 1 1 calc R U . . .
H9B H -0.083262 0.508419 0.115602 0.051 Uiso 1 1 calc R U . . .
H9C H -0.032830 0.436704 0.102468 0.051 Uiso 1 1 calc R U . . .
C10 C 0.1776(8) 0.5650(4) 0.1515(4) 0.0348(17) Uani 1 1 d . . . . .
H10A H 0.231247 0.582092 0.174497 0.052 Uiso 1 1 calc R U . . .
H10B H 0.120280 0.599619 0.140439 0.052 Uiso 1 1 calc R U . . .
H10C H 0.228034 0.551368 0.111575 0.052 Uiso 1 1 calc R U . . .
C11 C -0.0144(7) 0.1703(4) 0.2011(4) 0.0327(17) Uani 1 1 d . . . . .
C12 C 0.0176(6) 0.1731(3) 0.2602(4) 0.0255(14) Uani 1 1 d . . . . .
C13 C 0.1194(6) 0.1302(3) 0.2632(3) 0.0251(14) Uani 1 1 d . . . . .
C14 C 0.1533(7) 0.1034(3) 0.2061(4) 0.0281(15) Uani 1 1 d . . . . .
C15 C 0.0724(7) 0.1290(4) 0.1665(4) 0.0317(16) Uani 1 1 d . . . . .
C16 C -0.1239(8) 0.2004(5) 0.1807(5) 0.049(2) Uani 1 1 d . . . . .
H16A H -0.186545 0.166201 0.187522 0.074 Uiso 1 1 calc R U . . .
H16B H -0.099536 0.220174 0.134461 0.074 Uiso 1 1 calc R U . . .
H16C H -0.157759 0.234785 0.206652 0.074 Uiso 1 1 calc R U . . .
C17 C -0.0541(8) 0.2059(4) 0.3156(4) 0.041(2) Uani 1 1 d . . . . .
H17A H -0.107263 0.240178 0.299396 0.062 Uiso 1 1 calc R U . . .
H17B H 0.003333 0.226168 0.334209 0.062 Uiso 1 1 calc R U . . .
H17C H -0.104885 0.172802 0.349231 0.062 Uiso 1 1 calc R U . . .
C18 C 0.1711(8) 0.1120(4) 0.3219(4) 0.0381(19) Uani 1 1 d . . . . .
H18A H 0.178651 0.151820 0.339962 0.057 Uiso 1 1 calc R U . . .
H18B H 0.252516 0.091933 0.309003 0.057 Uiso 1 1 calc R U . . .
H18C H 0.115727 0.080251 0.354933 0.057 Uiso 1 1 calc R U . . .
C19 C 0.2468(9) 0.0502(4) 0.1915(5) 0.045(2) Uani 1 1 d . . . . .
H19A H 0.207576 0.006704 0.208906 0.067 Uiso 1 1 calc R U . . .
H19B H 0.314004 0.054828 0.211828 0.067 Uiso 1 1 calc R U . . .
H19C H 0.279864 0.054216 0.144248 0.067 Uiso 1 1 calc R U . . .
C20 C 0.0698(12) 0.1079(6) 0.1032(4) 0.067(4) Uani 1 1 d . . . . .
H20A H 0.038374 0.062467 0.111935 0.101 Uiso 1 1 calc R U . . .
H20B H 0.153431 0.109966 0.074524 0.101 Uiso 1 1 calc R U . . .
H20C H 0.015972 0.137568 0.081975 0.101 Uiso 1 1 calc R U . . .
C21 C 0.2775(7) 0.3781(4) -0.0407(3) 0.0280(15) Uani 1 1 d . . . . .
C22 C 0.1787(7) 0.3333(4) -0.0318(3) 0.0324(17) Uani 1 1 d . . . . .
C23 C 0.2300(9) 0.2703(4) -0.0418(4) 0.040(2) Uani 1 1 d . . . . .
C24 C 0.3599(9) 0.2759(4) -0.0588(3) 0.0359(18) Uani 1 1 d . . . . .
C25 C 0.3897(7) 0.3420(4) -0.0581(3) 0.0260(14) Uani 1 1 d . . . . .
C26 C 0.2720(8) 0.4516(4) -0.0413(4) 0.0338(16) Uani 1 1 d . . . . .
H26A H 0.189021 0.463699 -0.018395 0.051 Uiso 1 1 calc R U . . .
H26B H 0.291414 0.474938 -0.086413 0.051 Uiso 1 1 calc R U . . .
H26C H 0.332057 0.464078 -0.019406 0.051 Uiso 1 1 calc R U . . .
C27 C 0.0437(8) 0.3502(5) -0.0194(4) 0.047(2) Uani 1 1 d . . . . .
H27A H 0.019416 0.357129 -0.060605 0.070 Uiso 1 1 calc R U . . .
H27B H 0.028667 0.390765 -0.000322 0.070 Uiso 1 1 calc R U . . .
H27C H -0.004916 0.313834 0.010817 0.070 Uiso 1 1 calc R U . . .
C28 C 0.1619(14) 0.2096(5) -0.0471(5) 0.068(4) Uani 1 1 d . . . . .
H28A H 0.168554 0.208199 -0.093060 0.102 Uiso 1 1 calc R U . . .
H28B H 0.074872 0.212064 -0.023926 0.102 Uiso 1 1 calc R U . . .
H28C H 0.198472 0.169573 -0.027653 0.102 Uiso 1 1 calc R U . . .
C29 C 0.4471(11) 0.2222(5) -0.0797(4) 0.054(3) Uani 1 1 d . . . . .
H29A H 0.427026 0.181831 -0.047173 0.080 Uiso 1 1 calc R U . . .
H29B H 0.531671 0.236033 -0.083621 0.080 Uiso 1 1 calc R U . . .
H29C H 0.439786 0.213612 -0.121869 0.080 Uiso 1 1 calc R U . . .
C30 C 0.5157(8) 0.3734(4) -0.0794(4) 0.0362(17) Uani 1 1 d . . . . .
H30A H 0.578594 0.338809 -0.084488 0.054 Uiso 1 1 calc R U . . .
H30B H 0.526386 0.398574 -0.046519 0.054 Uiso 1 1 calc R U . . .
H30C H 0.524110 0.403163 -0.121104 0.054 Uiso 1 1 calc R U . . .
C31 C 0.5867(6) 0.1847(4) 0.1351(4) 0.0292(15) Uani 1 1 d . . . . .
C32 C 0.5550(6) 0.1969(3) 0.2003(4) 0.0253(14) Uani 1 1 d . . . . .
C33 C 0.5834(6) 0.2644(3) 0.1992(3) 0.0219(13) Uani 1 1 d . . . . .
C34 C 0.6322(6) 0.2939(3) 0.1335(3) 0.0225(13) Uani 1 1 d . . . . .
C35 C 0.6305(6) 0.2456(4) 0.0934(3) 0.0250(14) Uani 1 1 d . . . . .
C36 C 0.5913(8) 0.1190(5) 0.1143(6) 0.048(2) Uani 1 1 d . . . . .
H36A H 0.670495 0.097818 0.116130 0.072 Uiso 1 1 calc R U . . .
H36B H 0.582492 0.124793 0.069566 0.072 Uiso 1 1 calc R U . . .
H36C H 0.524042 0.090978 0.143415 0.072 Uiso 1 1 calc R U . . .
C37 C 0.5144(7) 0.1458(4) 0.2612(4) 0.0371(18) Uani 1 1 d . . . . .
H37A H 0.483388 0.106445 0.250253 0.056 Uiso 1 1 calc R U . . .
H37B H 0.448909 0.164208 0.292973 0.056 Uiso 1 1 calc R U . . .
H37C H 0.584671 0.133552 0.279987 0.056 Uiso 1 1 calc R U . . .
C38 C 0.5782(7) 0.2934(4) 0.2587(4) 0.0294(15) Uani 1 1 d . . . . .
H38A H 0.647420 0.276822 0.276875 0.044 Uiso 1 1 calc R U . . .
H38B H 0.500405 0.280704 0.291167 0.044 Uiso 1 1 calc R U . . .
H38C H 0.583406 0.341744 0.247262 0.044 Uiso 1 1 calc R U . . .
C39 C 0.6884(6) 0.3614(4) 0.1089(4) 0.0279(14) Uani 1 1 d . . . . .
H39A H 0.778439 0.357702 0.097489 0.042 Uiso 1 1 calc R U . . .
H39B H 0.662264 0.388869 0.142876 0.042 Uiso 1 1 calc R U . . .
H39C H 0.661257 0.381683 0.070242 0.042 Uiso 1 1 calc R U . . .
C40 C 0.6874(7) 0.2544(5) 0.0212(4) 0.041(2) Uani 1 1 d . . . . .
H40A H 0.670517 0.299194 0.000896 0.062 Uiso 1 1 calc R U . . .
H40B H 0.652155 0.221913 0.002543 0.062 Uiso 1 1 calc R U . . .
H40C H 0.776733 0.247965 0.013188 0.062 Uiso 1 1 calc R U . . .
U2 U 0.29829(2) 0.14195(2) 0.67797(2) 0.02348(7) Uani 1 1 d . . . . .
I2 I 0.01403(5) 0.11454(3) 0.72226(4) 0.0654(2) Uani 1 1 d . . . . .
Mo4 Mo 0.27179(4) 0.31189(2) 0.65297(2) 0.01645(10) Uani 1 1 d . . . . .
Mo5 Mo 0.39011(4) 0.26598(2) 0.53106(2) 0.01478(10) Uani 1 1 d . . . . .
Mo6 Mo 0.50918(4) 0.27691(2) 0.63200(2) 0.01504(10) Uani 1 1 d . . . . .
S5 S 0.35421(14) 0.23744(8) 0.73333(8) 0.0235(3) Uani 1 1 d . . . . .
S6 S 0.50126(14) 0.18171(7) 0.58210(7) 0.0184(3) Uani 1 1 d . . . . .
S7 S 0.19823(13) 0.23253(7) 0.60238(7) 0.0195(3) Uani 1 1 d . . . . .
S8 S 0.43063(13) 0.36137(7) 0.56669(7) 0.0161(3) Uani 1 1 d . . . . .
C41 C 0.2801(7) 0.0274(4) 0.7700(4) 0.0362(18) Uani 1 1 d . . . . .
C42 C 0.3998(8) 0.0529(4) 0.7641(4) 0.0347(17) Uani 1 1 d . . . . .
C43 C 0.4738(7) 0.0479(3) 0.7006(4) 0.0301(15) Uani 1 1 d . . . . .
C44 C 0.3986(8) 0.0189(3) 0.6680(4) 0.0329(16) Uani 1 1 d . . . . .
C45 C 0.2808(8) 0.0056(4) 0.7112(5) 0.041(2) Uani 1 1 d . . . . .
C46 C 0.1791(10) 0.0217(6) 0.8329(5) 0.067(4) Uani 1 1 d . . . . .
H46A H 0.192356 -0.018119 0.862780 0.101 Uiso 1 1 calc R U . . .
H46B H 0.098810 0.018777 0.823522 0.101 Uiso 1 1 calc R U . . .
H46C H 0.181088 0.060796 0.853131 0.101 Uiso 1 1 calc R U . . .
C47 C 0.4415(11) 0.0731(5) 0.8185(5) 0.053(3) Uani 1 1 d . . . . .
H47A H 0.531716 0.076005 0.806721 0.080 Uiso 1 1 calc R U . . .
H47B H 0.413755 0.040167 0.858062 0.080 Uiso 1 1 calc R U . . .
H47C H 0.406501 0.116308 0.826387 0.080 Uiso 1 1 calc R U . . .
C48 C 0.6089(8) 0.0579(5) 0.6760(5) 0.047(2) Uani 1 1 d . . . . .
H48A H 0.633806 0.095481 0.692323 0.070 Uiso 1 1 calc R U . . .
H48B H 0.630923 0.066775 0.628254 0.070 Uiso 1 1 calc R U . . .
H48C H 0.651307 0.017884 0.691093 0.070 Uiso 1 1 calc R U . . .
C49 C 0.4387(11) 0.0012(5) 0.6012(5) 0.053(3) Uani 1 1 d . . . . .
H49A H 0.372418 0.011451 0.579023 0.080 Uiso 1 1 calc R U . . .
H49B H 0.457292 -0.046129 0.604640 0.080 Uiso 1 1 calc R U . . .
H49C H 0.512549 0.026815 0.576201 0.080 Uiso 1 1 calc R U . . .
C50 C 0.1818(10) -0.0324(5) 0.6990(6) 0.061(3) Uani 1 1 d . . . . .
H50A H 0.105322 -0.029222 0.732705 0.092 Uiso 1 1 calc R U . . .
H50B H 0.206115 -0.078867 0.700011 0.092 Uiso 1 1 calc R U . . .
H50C H 0.168612 -0.014074 0.656139 0.092 Uiso 1 1 calc R U . . .
C51 C 0.0936(7) 0.3312(4) 0.7339(4) 0.0358(18) Uani 1 1 d . . . . .
C52 C 0.1851(7) 0.3767(4) 0.7329(4) 0.0345(17) Uani 1 1 d . . . . .
C53 C 0.2137(7) 0.4184(4) 0.6727(4) 0.0324(16) Uani 1 1 d . . . . .
C54 C 0.1354(7) 0.3991(3) 0.6343(3) 0.0268(14) Uani 1 1 d . . . . .
C55 C 0.0612(6) 0.3461(3) 0.6751(4) 0.0294(15) Uani 1 1 d . . . . .
C56 C 0.0297(9) 0.2821(5) 0.7932(5) 0.055(3) Uani 1 1 d . . . . .
H56A H -0.001694 0.244804 0.779065 0.082 Uiso 1 1 calc R U . . .
H56B H -0.038990 0.303906 0.819906 0.082 Uiso 1 1 calc R U . . .
H56C H 0.088649 0.265888 0.818850 0.082 Uiso 1 1 calc R U . . .
C57 C 0.2357(11) 0.3824(7) 0.7906(5) 0.065(3) Uani 1 1 d . . . . .
H57A H 0.304769 0.413863 0.776595 0.097 Uiso 1 1 calc R U . . .
H57B H 0.264334 0.338976 0.807929 0.097 Uiso 1 1 calc R U . . .
H57C H 0.170716 0.398132 0.824568 0.097 Uiso 1 1 calc R U . . .
C58 C 0.2945(8) 0.4787(4) 0.6539(6) 0.053(3) Uani 1 1 d . . . . .
H58A H 0.325690 0.488212 0.606364 0.080 Uiso 1 1 calc R U . . .
H58B H 0.363975 0.470885 0.673944 0.080 Uiso 1 1 calc R U . . .
H58C H 0.246633 0.516515 0.668980 0.080 Uiso 1 1 calc R U . . .
C59 C 0.1279(9) 0.4341(5) 0.5688(4) 0.046(2) Uani 1 1 d . . . . .
H59A H 0.068334 0.470300 0.573815 0.069 Uiso 1 1 calc R U . . .
H59B H 0.101274 0.402947 0.545306 0.069 Uiso 1 1 calc R U . . .
H59C H 0.209145 0.452160 0.544189 0.069 Uiso 1 1 calc R U . . .
C60 C -0.0441(7) 0.3144(5) 0.6589(6) 0.050(2) Uani 1 1 d . . . . .
H60A H -0.121079 0.337283 0.675238 0.075 Uiso 1 1 calc R U . . .
H60B H -0.051374 0.267687 0.679472 0.075 Uiso 1 1 calc R U . . .
H60C H -0.027859 0.317586 0.611584 0.075 Uiso 1 1 calc R U . . .
C61 C 0.3803(7) 0.2092(3) 0.4478(3) 0.0258(14) Uani 1 1 d . . . . .
C62 C 0.5004(7) 0.2378(4) 0.4309(3) 0.0245(14) Uani 1 1 d . . . . .
C63 C 0.4850(7) 0.3080(4) 0.4215(3) 0.0257(14) Uani 1 1 d . . . . .
C64 C 0.3573(7) 0.3212(4) 0.4315(3) 0.0272(14) Uani 1 1 d . . . . .
C65 C 0.2928(7) 0.2607(4) 0.4466(3) 0.0269(14) Uani 1 1 d . . . . .
C66 C 0.3498(9) 0.1362(4) 0.4596(4) 0.042(2) Uani 1 1 d . . . . .
H66A H 0.417066 0.110429 0.472988 0.063 Uiso 1 1 calc R U . . .
H66B H 0.339252 0.123847 0.419388 0.063 Uiso 1 1 calc R U . . .
H66C H 0.273278 0.127111 0.494020 0.063 Uiso 1 1 calc R U . . .
C67 C 0.6185(8) 0.2000(5) 0.4199(4) 0.0398(19) Uani 1 1 d . . . . .
H67A H 0.686019 0.228329 0.420821 0.060 Uiso 1 1 calc R U . . .
H67B H 0.635428 0.185651 0.377423 0.060 Uiso 1 1 calc R U . . .
H67C H 0.611447 0.161090 0.454276 0.060 Uiso 1 1 calc R U . . .
C68 C 0.5846(9) 0.3598(5) 0.3968(4) 0.045(2) Uani 1 1 d . . . . .
H68A H 0.565619 0.395511 0.422672 0.068 Uiso 1 1 calc R U . . .
H68B H 0.589277 0.377889 0.351018 0.068 Uiso 1 1 calc R U . . .
H68C H 0.663830 0.339941 0.400503 0.068 Uiso 1 1 calc R U . . .
C69 C 0.3057(10) 0.3885(5) 0.4180(4) 0.048(2) Uani 1 1 d . . . . .
H69A H 0.320042 0.402624 0.370800 0.072 Uiso 1 1 calc R U . . .
H69B H 0.346146 0.419604 0.435851 0.072 Uiso 1 1 calc R U . . .
H69C H 0.216921 0.387634 0.438353 0.072 Uiso 1 1 calc R U . . .
C70 C 0.1565(8) 0.2526(5) 0.4541(4) 0.044(2) Uani 1 1 d . . . . .
H70A H 0.111266 0.287465 0.476133 0.066 Uiso 1 1 calc R U . . .
H70B H 0.129037 0.209217 0.479928 0.066 Uiso 1 1 calc R U . . .
H70C H 0.140852 0.255948 0.410934 0.066 Uiso 1 1 calc R U . . .
C71 C 0.6720(6) 0.2560(3) 0.6858(3) 0.0214(12) Uani 1 1 d . . . . .
C72 C 0.6273(6) 0.3220(3) 0.6897(3) 0.0199(12) Uani 1 1 d . . . . .
C73 C 0.6549(6) 0.3589(3) 0.6256(3) 0.0211(12) Uani 1 1 d . . . . .
C74 C 0.7135(6) 0.3154(3) 0.5821(3) 0.0225(13) Uani 1 1 d . . . . .
C75 C 0.7282(6) 0.2529(4) 0.6195(3) 0.0252(14) Uani 1 1 d . . . . .
C76 C 0.6784(7) 0.2057(4) 0.7445(4) 0.0312(16) Uani 1 1 d . . . . .
H76A H 0.596168 0.199260 0.774462 0.047 Uiso 1 1 calc R U . . .
H76B H 0.735121 0.221346 0.766603 0.047 Uiso 1 1 calc R U . . .
H76C H 0.708156 0.163562 0.730756 0.047 Uiso 1 1 calc R U . . .
C77 C 0.5752(6) 0.3470(4) 0.7531(3) 0.0274(14) Uani 1 1 d . . . . .
H77A H 0.544274 0.392056 0.744091 0.041 Uiso 1 1 calc R U . . .
H77B H 0.639896 0.347022 0.776115 0.041 Uiso 1 1 calc R U . . .
H77C H 0.507407 0.317968 0.780161 0.041 Uiso 1 1 calc R U . . .
C78 C 0.6439(7) 0.4324(3) 0.6079(4) 0.0284(15) Uani 1 1 d . . . . .
H78A H 0.614214 0.442895 0.568352 0.043 Uiso 1 1 calc R U . . .
H78B H 0.724705 0.453152 0.600186 0.043 Uiso 1 1 calc R U . . .
H78C H 0.585424 0.449367 0.643711 0.043 Uiso 1 1 calc R U . . .
C79 C 0.7738(7) 0.3355(5) 0.5111(3) 0.0353(17) Uani 1 1 d . . . . .
H79A H 0.768495 0.298971 0.488065 0.053 Uiso 1 1 calc R U . . .
H79B H 0.860584 0.346408 0.505406 0.053 Uiso 1 1 calc R U . . .
H79C H 0.731807 0.374366 0.493314 0.053 Uiso 1 1 calc R U . . .
C80 C 0.8040(7) 0.1976(4) 0.5925(4) 0.0342(17) Uani 1 1 d . . . . .
H80A H 0.802922 0.160185 0.627730 0.051 Uiso 1 1 calc R U . . .
H80B H 0.889021 0.212855 0.572611 0.051 Uiso 1 1 calc R U . . .
H80C H 0.769440 0.183624 0.559450 0.051 Uiso 1 1 calc R U . . .

loop_
_atom_site_aniso_label
_atom_site_aniso_U_11
_atom_site_aniso_U_22
_atom_site_aniso_U_33
_atom_site_aniso_U_23
_atom_site_aniso_U_13
_atom_site_aniso_U_12
U1 0.01356(10) 0.01665(10) 0.02242(11) -0.00464(7) -0.00853(8) 0.00047(7)
I1 0.0208(2) 0.0250(2) 0.0338(2) -0.01009(16) -0.00988(16) -0.00125(15)
Mo1 0.0122(2) 0.0160(2) 0.0186(2) -0.00040(16) -0.00581(17) -0.00218(16)
Mo2 0.0192(2) 0.0181(2) 0.0169(2) -0.00054(16) -0.00870(18) -0.00349(17)
Mo3 0.0111(2) 0.0181(2) 0.0192(2) -0.00350(16) -0.00705(17) -0.00038(16)
S1 0.0158(7) 0.0224(7) 0.0196(7) -0.0026(5) -0.0070(5) -0.0009(5)
S2 0.0197(7) 0.0205(7) 0.0187(7) -0.0012(5) -0.0075(5) -0.0048(5)
S3 0.0152(7) 0.0192(7) 0.0253(7) -0.0035(5) -0.0111(6) -0.0003(5)
S4 0.0153(7) 0.0194(7) 0.0215(7) -0.0053(5) -0.0064(5) -0.0007(5)
C1 0.015(3) 0.025(3) 0.032(3) -0.014(3) -0.011(3) 0.007(2)
C2 0.017(3) 0.022(3) 0.029(3) -0.007(2) -0.007(2) 0.005(2)
C3 0.014(3) 0.027(3) 0.031(3) -0.010(3) -0.010(2) 0.005(2)
C4 0.019(3) 0.023(3) 0.031(3) -0.007(2) -0.011(3) 0.004(2)
C5 0.024(3) 0.017(3) 0.034(4) -0.008(2) -0.013(3) 0.011(2)
C6 0.025(3) 0.023(3) 0.037(4) -0.016(3) -0.013(3) 0.003(2)
C7 0.023(3) 0.039(4) 0.028(4) -0.005(3) -0.005(3) 0.005(3)
C8 0.019(3) 0.036(4) 0.044(4) -0.015(3) -0.010(3) -0.002(3)
C9 0.040(4) 0.032(4) 0.037(4) -0.006(3) -0.024(3) 0.012(3)
C10 0.037(4) 0.019(3) 0.050(5) 0.000(3) -0.018(4) 0.003(3)
C11 0.023(4) 0.030(4) 0.043(4) 0.011(3) -0.014(3) -0.015(3)
C12 0.014(3) 0.023(3) 0.036(4) 0.003(3) -0.002(3) -0.008(2)
C13 0.019(3) 0.023(3) 0.029(3) 0.003(2) -0.002(3) -0.004(2)
C14 0.026(3) 0.018(3) 0.035(4) 0.001(3) -0.001(3) -0.008(2)
C15 0.032(4) 0.031(4) 0.033(4) -0.003(3) -0.009(3) -0.020(3)
C16 0.023(4) 0.054(6) 0.070(6) 0.012(5) -0.024(4) -0.014(4)
C17 0.029(4) 0.030(4) 0.051(5) 0.000(3) 0.010(3) -0.002(3)
C18 0.033(4) 0.043(5) 0.034(4) 0.012(3) -0.010(3) -0.011(3)
C19 0.046(5) 0.023(4) 0.057(5) -0.003(3) 0.001(4) 0.001(3)
C20 0.092(9) 0.076(8) 0.036(5) 0.001(5) -0.018(5) -0.066(7)
C21 0.038(4) 0.032(4) 0.016(3) 0.003(2) -0.013(3) -0.006(3)
C22 0.036(4) 0.046(4) 0.018(3) 0.010(3) -0.019(3) -0.012(3)
C23 0.065(6) 0.032(4) 0.029(4) 0.003(3) -0.026(4) -0.015(4)
C24 0.056(5) 0.034(4) 0.019(3) -0.002(3) -0.012(3) -0.004(3)
C25 0.036(4) 0.031(4) 0.011(3) -0.002(2) -0.007(3) -0.004(3)
C26 0.041(4) 0.026(4) 0.033(4) 0.004(3) -0.015(3) 0.000(3)
C27 0.034(5) 0.065(6) 0.043(5) 0.015(4) -0.026(4) -0.009(4)
C28 0.128(11) 0.044(6) 0.046(5) 0.009(4) -0.051(6) -0.042(6)
C29 0.099(8) 0.035(5) 0.025(4) -0.010(3) -0.011(5) 0.010(5)
C30 0.037(4) 0.046(5) 0.022(3) -0.001(3) -0.004(3) -0.006(3)
C31 0.016(3) 0.034(4) 0.046(4) -0.016(3) -0.019(3) 0.009(3)
C32 0.015(3) 0.023(3) 0.041(4) -0.001(3) -0.016(3) 0.006(2)
C33 0.010(3) 0.032(3) 0.025(3) -0.002(2) -0.008(2) -0.001(2)
C34 0.014(3) 0.028(3) 0.025(3) 0.001(2) -0.009(2) -0.001(2)
C35 0.012(3) 0.038(4) 0.028(3) -0.012(3) -0.008(2) 0.006(2)
C36 0.028(4) 0.038(5) 0.090(7) -0.033(5) -0.027(4) 0.018(3)
C37 0.031(4) 0.033(4) 0.049(5) 0.006(3) -0.021(4) 0.003(3)
C38 0.022(3) 0.041(4) 0.030(4) -0.006(3) -0.014(3) -0.002(3)
C39 0.016(3) 0.032(4) 0.036(4) -0.002(3) -0.009(3) -0.008(3)
C40 0.025(4) 0.068(6) 0.037(4) -0.027(4) -0.007(3) 0.003(4)
U2 0.01915(11) 0.01767(11) 0.03204(12) 0.00270(8) -0.00799(9) -0.00158(7)
I2 0.0239(3) 0.0426(3) 0.1120(6) 0.0293(3) -0.0126(3) -0.0053(2)
Mo4 0.0120(2) 0.0178(2) 0.0211(2) -0.00607(16) -0.00498(17) -0.00022(16)
Mo5 0.0160(2) 0.0136(2) 0.0167(2) -0.00309(15) -0.00740(17) -0.00032(15)
Mo6 0.0119(2) 0.0163(2) 0.0191(2) -0.00363(16) -0.00728(17) -0.00057(15)
S5 0.0169(7) 0.0290(8) 0.0254(7) -0.0050(6) -0.0065(6) 0.0004(6)
S6 0.0192(7) 0.0155(6) 0.0222(7) -0.0029(5) -0.0086(5) 0.0013(5)
S7 0.0163(7) 0.0188(7) 0.0246(7) -0.0035(5) -0.0073(5) -0.0030(5)
S8 0.0155(6) 0.0122(6) 0.0214(7) -0.0020(5) -0.0066(5) -0.0021(5)
C41 0.035(4) 0.026(4) 0.040(4) 0.016(3) -0.009(3) 0.001(3)
C42 0.038(4) 0.030(4) 0.036(4) 0.007(3) -0.017(3) 0.002(3)
C43 0.030(4) 0.020(3) 0.038(4) 0.005(3) -0.012(3) 0.005(3)
C44 0.046(5) 0.014(3) 0.040(4) -0.006(3) -0.015(3) 0.007(3)
C45 0.038(4) 0.017(3) 0.066(6) 0.012(3) -0.024(4) -0.005(3)
C46 0.050(6) 0.071(8) 0.053(6) 0.033(5) 0.007(5) 0.006(5)
C47 0.082(8) 0.043(5) 0.040(5) 0.004(4) -0.033(5) -0.001(5)
C48 0.032(4) 0.040(5) 0.066(6) 0.011(4) -0.021(4) 0.003(3)
C49 0.085(8) 0.030(5) 0.046(5) -0.017(4) -0.016(5) 0.012(4)
C50 0.059(6) 0.029(5) 0.103(9) 0.010(5) -0.044(6) -0.019(4)
C51 0.023(4) 0.040(4) 0.034(4) -0.001(3) 0.006(3) 0.013(3)
C52 0.032(4) 0.044(5) 0.029(4) -0.018(3) -0.005(3) 0.013(3)
C53 0.021(3) 0.026(4) 0.052(5) -0.018(3) -0.006(3) 0.001(3)
C54 0.029(4) 0.023(3) 0.029(3) -0.011(3) -0.006(3) 0.014(3)
C55 0.018(3) 0.020(3) 0.051(4) -0.011(3) -0.009(3) 0.006(2)
C56 0.037(5) 0.057(6) 0.048(5) 0.008(4) 0.014(4) 0.013(4)
C57 0.062(7) 0.094(9) 0.059(6) -0.053(6) -0.033(5) 0.042(6)
C58 0.035(5) 0.027(4) 0.099(8) -0.028(5) -0.008(5) 0.002(3)
C59 0.047(5) 0.046(5) 0.037(4) 0.002(4) -0.004(4) 0.019(4)
C60 0.016(4) 0.040(5) 0.101(8) -0.017(5) -0.023(4) 0.004(3)
C61 0.038(4) 0.024(3) 0.019(3) -0.005(2) -0.013(3) -0.002(3)
C62 0.028(4) 0.035(4) 0.013(3) -0.008(2) -0.008(2) 0.007(3)
C63 0.027(3) 0.036(4) 0.015(3) -0.004(2) -0.006(2) -0.008(3)
C64 0.039(4) 0.029(4) 0.016(3) -0.006(2) -0.011(3) 0.005(3)
C65 0.029(4) 0.041(4) 0.017(3) -0.009(3) -0.014(3) 0.001(3)
C66 0.063(6) 0.030(4) 0.038(4) -0.011(3) -0.017(4) -0.004(4)
C67 0.034(4) 0.056(5) 0.028(4) -0.009(3) -0.008(3) 0.019(4)
C68 0.056(6) 0.053(6) 0.024(4) 0.000(3) -0.006(4) -0.029(4)
C69 0.076(7) 0.039(5) 0.030(4) -0.006(3) -0.019(4) 0.023(4)
C70 0.031(4) 0.070(6) 0.039(4) -0.014(4) -0.021(4) -0.003(4)
C71 0.013(3) 0.025(3) 0.028(3) -0.003(2) -0.010(2) -0.001(2)
C72 0.015(3) 0.023(3) 0.026(3) -0.005(2) -0.011(2) -0.001(2)
C73 0.018(3) 0.020(3) 0.027(3) 0.000(2) -0.010(2) -0.009(2)
C74 0.018(3) 0.027(3) 0.023(3) -0.003(2) -0.006(2) -0.008(2)
C75 0.013(3) 0.034(4) 0.033(4) -0.012(3) -0.009(3) -0.002(2)
C76 0.029(4) 0.026(4) 0.039(4) 0.004(3) -0.016(3) -0.001(3)
C77 0.021(3) 0.034(4) 0.029(3) -0.012(3) -0.005(3) -0.004(3)
C78 0.028(4) 0.023(3) 0.037(4) 0.000(3) -0.015(3) -0.010(3)
C79 0.026(4) 0.057(5) 0.023(3) -0.007(3) -0.004(3) -0.011(3)
C80 0.020(3) 0.032(4) 0.054(5) -0.017(3) -0.010(3) 0.003(3)

loop_
_atom_type_symbol
_atom_type_description
_atom_type_scat_dispersion_real
_atom_type_scat_dispersion_imag
_atom_type_scat_source
C C 0.0181 0.0091 'International Tables Vol C Tables 4.2.6.8 and 6.1.1.4'
H H 0.0000 0.0000 'International Tables Vol C Tables 4.2.6.8 and 6.1.1.4'
I I -0.3257 6.8362 'International Tables Vol C Tables 4.2.6.8 and 6.1.1.4'
Mo Mo -0.0483 2.7339 'International Tables Vol C Tables 4.2.6.8 and 6.1.1.4'
S S 0.3331 0.5567 'International Tables Vol C Tables 4.2.6.8 and 6.1.1.4'
U U -4.3638 13.4090 'International Tables Vol C Tables 4.2.6.8 and 6.1.1.4'

loop_
_geom_angle_atom_site_label_1
_geom_angle_atom_site_label_2
_geom_angle_atom_site_label_3
_geom_angle
_geom_angle_site_symmetry_1
_geom_angle_site_symmetry_3
_geom_angle_publ_flag
I1 U1 Mo1 130.427(12) . . ?
I1 U1 Mo3 88.720(12) . . ?
Mo3 U1 Mo1 45.089(11) . . ?
S1 U1 I1 93.51(3) . . ?
S1 U1 Mo1 43.82(3) . . ?
S1 U1 Mo3 45.21(3) . . ?
S1 U1 S2 88.96(5) . . ?
S1 U1 S3 86.11(4) . . ?
S1 U1 C1 119.98(15) . . ?
S1 U1 C2 102.70(14) . . ?
S1 U1 C3 113.26(15) . . ?
S1 U1 C4 142.63(15) . . ?
S1 U1 C5 149.37(15) . . ?
S2 U1 I1 79.30(3) . . ?
S2 U1 Mo1 76.71(3) . . ?
S2 U1 Mo3 44.02(3) . . ?
S2 U1 S3 79.87(5) . . ?
S2 U1 C1 141.70(15) . . ?
S2 U1 C2 168.30(14) . . ?
S2 U1 C3 145.00(14) . . ?
S2 U1 C4 121.30(15) . . ?
S2 U1 C5 119.54(15) . . ?
S3 U1 I1 159.17(3) . . ?
S3 U1 Mo1 42.88(3) . . ?
S3 U1 Mo3 76.25(3) . . ?
S3 U1 C1 123.22(13) . . ?
S3 U1 C2 101.74(14) . . ?
S3 U1 C3 75.33(14) . . ?
S3 U1 C4 79.14(15) . . ?
S3 U1 C5 108.44(15) . . ?
C1 U1 I1 74.73(13) . . ?
C1 U1 Mo1 141.45(14) . . ?
C1 U1 Mo3 157.85(13) . . ?
C1 U1 C2 29.11(19) . . ?
C2 U1 I1 98.66(14) . . ?
C2 U1 Mo1 112.47(14) . . ?
C2 U1 Mo3 147.69(13) . . ?
C3 U1 I1 123.27(14) . . ?
C3 U1 Mo1 100.28(14) . . ?
C3 U1 Mo3 145.37(14) . . ?
C3 U1 C1 48.55(19) . . ?
C3 U1 C2 29.43(19) . . ?
C4 U1 I1 112.06(14) . . ?
C4 U1 Mo1 117.50(14) . . ?
C4 U1 Mo3 153.37(14) . . ?
C4 U1 C1 48.74(19) . . ?
C4 U1 C2 48.61(19) . . ?
C4 U1 C3 29.7(2) . . ?
C4 U1 C5 30.1(2) . . ?
C5 U1 I1 82.08(15) . . ?
C5 U1 Mo1 147.27(15) . . ?
C5 U1 Mo3 162.86(15) . . ?
C5 U1 C1 29.7(2) . . ?
C5 U1 C2 48.8(2) . . ?
C5 U1 C3 49.4(2) . . ?
Mo2 Mo1 U1 69.172(14) . . ?
Mo3 Mo1 U1 66.046(14) . . ?
Mo3 Mo1 Mo2 62.293(16) . . ?
S1 Mo1 U1 48.46(4) . . ?
S1 Mo1 Mo2 104.75(4) . . ?
S1 Mo1 Mo3 57.22(4) . . ?
S3 Mo1 U1 50.20(4) . . ?
S3 Mo1 Mo2 52.16(4) . . ?
S3 Mo1 Mo3 98.47(4) . . ?
S3 Mo1 S1 97.93(5) . . ?
S3 Mo1 C11 85.06(18) . . ?
S4 Mo1 U1 109.13(4) . . ?
S4 Mo1 Mo2 51.10(4) . . ?
S4 Mo1 Mo3 55.21(4) . . ?
S4 Mo1 S1 111.35(5) . . ?
S4 Mo1 S3 102.14(5) . . ?
S4 Mo1 C11 120.5(2) . . ?
S4 Mo1 C12 143.04(19) . . ?
S4 Mo1 C13 115.91(18) . . ?
S4 Mo1 C14 85.92(18) . . ?
S4 Mo1 C15 88.4(2) . . ?
C11 Mo1 U1 119.1(2) . . ?
C11 Mo1 Mo2 117.97(18) . . ?
C11 Mo1 Mo3 174.8(2) . . ?
C11 Mo1 S1 126.2(2) . . ?
C12 Mo1 U1 107.83(18) . . ?
C12 Mo1 Mo2 148.79(17) . . ?
C12 Mo1 Mo3 146.84(18) . . ?
C12 Mo1 S1 93.48(19) . . ?
C12 Mo1 S3 100.94(17) . . ?
C12 Mo1 C11 34.5(3) . . ?
C12 Mo1 C15 57.9(3) . . ?
C13 Mo1 U1 126.74(19) . . ?
C13 Mo1 Mo2 164.08(19) . . ?
C13 Mo1 Mo3 120.60(17) . . ?
C13 Mo1 S1 88.32(19) . . ?
C13 Mo1 S3 136.08(17) . . ?
C13 Mo1 C11 57.6(2) . . ?
C13 Mo1 C12 35.1(2) . . ?
C13 Mo1 C14 34.6(3) . . ?
C13 Mo1 C15 57.9(3) . . ?
C14 Mo1 U1 161.20(19) . . ?
C14 Mo1 Mo2 129.52(19) . . ?
C14 Mo1 Mo3 117.84(18) . . ?
C14 Mo1 S1 116.2(2) . . ?
C14 Mo1 S3 139.40(19) . . ?
C14 Mo1 C11 57.6(3) . . ?
C14 Mo1 C12 58.0(2) . . ?
C14 Mo1 C15 35.2(3) . . ?
C15 Mo1 U1 150.9(2) . . ?
C15 Mo1 Mo2 109.01(18) . . ?
C15 Mo1 Mo3 140.5(2) . . ?
C15 Mo1 S1 146.14(18) . . ?
C15 Mo1 S3 104.6(2) . . ?
C15 Mo1 C11 34.4(3) . . ?
Mo3 Mo2 Mo1 54.713(15) . . ?
S2 Mo2 Mo1 94.30(4) . . ?
S2 Mo2 Mo3 53.11(4) . . ?
S2 Mo2 S3 92.98(5) . . ?
S3 Mo2 Mo1 52.65(4) . . ?
S3 Mo2 Mo3 92.93(4) . . ?
S4 Mo2 Mo1 51.43(4) . . ?
S4 Mo2 Mo3 51.82(4) . . ?
S4 Mo2 S2 103.53(5) . . ?
S4 Mo2 S3 102.94(5) . . ?
S4 Mo2 C21 149.3(2) . . ?
S4 Mo2 C22 131.3(2) . . ?
S4 Mo2 C23 97.8(2) . . ?
S4 Mo2 C24 90.5(2) . . ?
S4 Mo2 C25 116.72(19) . . ?
C21 Mo2 Mo1 155.3(2) . . ?
C21 Mo2 Mo3 141.70(18) . . ?
C21 Mo2 S2 91.04(18) . . ?
C21 Mo2 S3 103.1(2) . . ?
C21 Mo2 C22 35.2(3) . . ?
C21 Mo2 C23 58.8(3) . . ?
C21 Mo2 C24 58.9(3) . . ?
C21 Mo2 C25 35.6(3) . . ?
C22 Mo2 Mo1 127.56(18) . . ?
C22 Mo2 Mo3 176.7(2) . . ?
C22 Mo2 S2 123.6(2) . . ?
C22 Mo2 S3 87.4(2) . . ?
C22 Mo2 C24 58.2(3) . . ?
C23 Mo2 Mo1 119.5(2) . . ?
C23 Mo2 Mo3 147.2(2) . . ?
C23 Mo2 S2 146.2(2) . . ?
C23 Mo2 S3 107.6(3) . . ?
C23 Mo2 C22 35.1(3) . . ?
C23 Mo2 C24 34.8(3) . . ?
C24 Mo2 Mo1 136.0(2) . . ?
C24 Mo2 Mo3 122.3(2) . . ?
C24 Mo2 S2 118.4(2) . . ?
C24 Mo2 S3 142.1(2) . . ?
C25 Mo2 Mo1 168.14(19) . . ?
C25 Mo2 Mo3 119.91(18) . . ?
C25 Mo2 S2 88.70(18) . . ?
C25 Mo2 S3 138.73(19) . . ?
C25 Mo2 C22 58.4(3) . . ?
C25 Mo2 C23 58.1(3) . . ?
C25 Mo2 C24 34.9(3) . . ?
Mo1 Mo3 U1 68.865(15) . . ?
Mo1 Mo3 Mo2 62.994(17) . . ?
Mo2 Mo3 U1 70.425(14) . . ?
S1 Mo3 U1 49.63(4) . . ?
S1 Mo3 Mo1 56.60(4) . . ?
S1 Mo3 Mo2 104.84(4) . . ?
S2 Mo3 U1 50.47(4) . . ?
S2 Mo3 Mo1 100.18(4) . . ?
S2 Mo3 Mo2 52.22(4) . . ?
S2 Mo3 S1 99.77(5) . . ?
S2 Mo3 C34 84.64(16) . . ?
S4 Mo3 U1 111.32(4) . . ?
S4 Mo3 Mo1 55.08(4) . . ?
S4 Mo3 Mo2 51.37(4) . . ?
S4 Mo3 S1 110.61(5) . . ?
S4 Mo3 S2 102.24(5) . . ?
S4 Mo3 C31 82.88(18) . . ?
S4 Mo3 C32 107.79(19) . . ?
S4 Mo3 C33 140.69(18) . . ?
S4 Mo3 C34 129.41(17) . . ?
S4 Mo3 C35 94.83(18) . . ?
C31 Mo3 U1 165.59(18) . . ?
C31 Mo3 Mo1 120.72(19) . . ?
C31 Mo3 Mo2 122.83(18) . . ?
C31 Mo3 S1 124.4(2) . . ?
C31 Mo3 S2 130.9(2) . . ?
C31 Mo3 C33 58.4(2) . . ?
C31 Mo3 C34 57.9(2) . . ?
C31 Mo3 C35 35.3(3) . . ?
C32 Mo3 U1 132.33(19) . . ?
C32 Mo3 Mo1 116.48(17) . . ?
C32 Mo3 Mo2 156.83(19) . . ?
C32 Mo3 S1 91.63(19) . . ?
C32 Mo3 S2 141.59(18) . . ?
C32 Mo3 C31 35.3(3) . . ?
C32 Mo3 C33 35.2(2) . . ?
C32 Mo3 C34 57.8(2) . . ?
C32 Mo3 C35 58.6(2) . . ?
C33 Mo3 U1 107.21(17) . . ?
C33 Mo3 Mo1 138.48(16) . . ?
C33 Mo3 Mo2 157.29(16) . . ?
C33 Mo3 S1 88.50(16) . . ?
C33 Mo3 S2 108.06(17) . . ?
C33 Mo3 C34 34.3(2) . . ?
C34 Mo3 U1 111.12(17) . . ?
C34 Mo3 Mo1 172.79(15) . . ?
C34 Mo3 Mo2 124.08(15) . . ?
C34 Mo3 S1 117.50(17) . . ?
C35 Mo3 U1 140.08(19) . . ?
C35 Mo3 Mo1 148.21(18) . . ?
C35 Mo3 Mo2 108.43(17) . . ?
C35 Mo3 S1 146.21(17) . . ?
C35 Mo3 S2 95.93(19) . . ?
C35 Mo3 C33 58.1(2) . . ?
C35 Mo3 C34 34.8(2) . . ?
Mo1 S1 U1 87.72(5) . . ?
Mo1 S1 Mo3 66.18(4) . . ?
Mo3 S1 U1 85.16(5) . . ?
Mo2 S2 U1 93.77(5) . . ?
Mo2 S2 Mo3 74.67(5) . . ?
Mo3 S2 U1 85.51(5) . . ?
Mo1 S3 U1 86.92(5) . . ?
Mo2 S3 U1 92.60(5) . . ?
Mo2 S3 Mo1 75.18(5) . . ?
Mo1 S4 Mo3 69.71(4) . . ?
Mo2 S4 Mo1 77.47(5) . . ?
Mo2 S4 Mo3 76.81(5) . . ?
C2 C1 U1 75.7(4) . . ?
C2 C1 C5 108.7(6) . . ?
C2 C1 C6 124.3(6) . . ?
C5 C1 U1 73.8(4) . . ?
C5 C1 C6 125.9(6) . . ?
C6 C1 U1 126.3(4) . . ?
C1 C2 U1 75.2(4) . . ?
C1 C2 C3 108.7(6) . . ?
C1 C2 C7 125.4(6) . . ?
C3 C2 U1 75.0(4) . . ?
C3 C2 C7 125.7(6) . . ?
C7 C2 U1 120.5(4) . . ?
C2 C3 U1 75.6(4) . . ?
C2 C3 C8 126.5(7) . . ?
C4 C3 U1 73.1(4) . . ?
C4 C3 C2 106.9(6) . . ?
C4 C3 C8 125.6(6) . . ?
C8 C3 U1 125.6(5) . . ?
C3 C4 U1 77.2(4) . . ?
C3 C4 C5 109.1(6) . . ?
C3 C4 C9 124.6(6) . . ?
C5 C4 U1 75.7(4) . . ?
C5 C4 C9 126.0(7) . . ?
C9 C4 U1 119.2(5) . . ?
C1 C5 U1 76.5(4) . . ?
C1 C5 C4 106.6(6) . . ?
C1 C5 C10 128.0(7) . . ?
C4 C5 U1 74.2(4) . . ?
C4 C5 C10 125.4(6) . . ?
C10 C5 U1 116.7(5) . . ?
C1 C6 H6A 109.5 . . ?
C1 C6 H6B 109.5 . . ?
C1 C6 H6C 109.5 . . ?
H6A C6 H6B 109.5 . . ?
H6A C6 H6C 109.5 . . ?
H6B C6 H6C 109.5 . . ?
C2 C7 H7A 109.5 . . ?
C2 C7 H7B 109.5 . . ?
C2 C7 H7C 109.5 . . ?
H7A C7 H7B 109.5 . . ?
H7A C7 H7C 109.5 . . ?
H7B C7 H7C 109.5 . . ?
C3 C8 H8A 109.5 . . ?
C3 C8 H8B 109.5 . . ?
C3 C8 H8C 109.5 . . ?
H8A C8 H8B 109.5 . . ?
H8A C8 H8C 109.5 . . ?
H8B C8 H8C 109.5 . . ?
C4 C9 H9A 109.5 . . ?
C4 C9 H9B 109.5 . . ?
C4 C9 H9C 109.5 . . ?
H9A C9 H9B 109.5 . . ?
H9A C9 H9C 109.5 . . ?
H9B C9 H9C 109.5 . . ?
C5 C10 H10A 109.5 . . ?
C5 C10 H10B 109.5 . . ?
C5 C10 H10C 109.5 . . ?
H10A C10 H10B 109.5 . . ?
H10A C10 H10C 109.5 . . ?
H10B C10 H10C 109.5 . . ?
C12 C11 Mo1 70.5(4) . . ?
C12 C11 C16 127.0(8) . . ?
C15 C11 Mo1 70.7(4) . . ?
C15 C11 C12 107.5(6) . . ?
C15 C11 C16 125.3(8) . . ?
C16 C11 Mo1 127.7(5) . . ?
C11 C12 Mo1 75.0(4) . . ?
C11 C12 C13 107.9(7) . . ?
C11 C12 C17 127.0(7) . . ?
C13 C12 Mo1 71.9(4) . . ?
C13 C12 C17 124.5(7) . . ?
C17 C12 Mo1 126.4(5) . . ?
C12 C13 Mo1 73.0(4) . . ?
C12 C13 C18 124.7(7) . . ?
C14 C13 Mo1 72.8(4) . . ?
C14 C13 C12 108.4(6) . . ?
C14 C13 C18 126.5(7) . . ?
C18 C13 Mo1 125.3(5) . . ?
C13 C14 Mo1 72.7(4) . . ?
C13 C14 C15 108.1(7) . . ?
C13 C14 C19 126.7(7) . . ?
C15 C14 Mo1 73.1(4) . . ?
C15 C14 C19 124.8(8) . . ?
C19 C14 Mo1 126.0(5) . . ?
C11 C15 Mo1 74.9(4) . . ?
C11 C15 C14 108.0(7) . . ?
C11 C15 C20 126.2(9) . . ?
C14 C15 Mo1 71.7(4) . . ?
C14 C15 C20 125.3(9) . . ?
C20 C15 Mo1 125.5(5) . . ?
C11 C16 H16A 109.5 . . ?
C11 C16 H16B 109.5 . . ?
C11 C16 H16C 109.5 . . ?
H16A C16 H16B 109.5 . . ?
H16A C16 H16C 109.5 . . ?
H16B C16 H16C 109.5 . . ?
C12 C17 H17A 109.5 . . ?
C12 C17 H17B 109.5 . . ?
C12 C17 H17C 109.5 . . ?
H17A C17 H17B 109.5 . . ?
H17A C17 H17C 109.5 . . ?
H17B C17 H17C 109.5 . . ?
C13 C18 H18A 109.5 . . ?
C13 C18 H18B 109.5 . . ?
C13 C18 H18C 109.5 . . ?
H18A C18 H18B 109.5 . . ?
H18A C18 H18C 109.5 . . ?
H18B C18 H18C 109.5 . . ?
C14 C19 H19A 109.5 . . ?
C14 C19 H19B 109.5 . . ?
C14 C19 H19C 109.5 . . ?
H19A C19 H19B 109.5 . . ?
H19A C19 H19C 109.5 . . ?
H19B C19 H19C 109.5 . . ?
C15 C20 H20A 109.5 . . ?
C15 C20 H20B 109.5 . . ?
C15 C20 H20C 109.5 . . ?
H20A C20 H20B 109.5 . . ?
H20A C20 H20C 109.5 . . ?
H20B C20 H20C 109.5 . . ?
C22 C21 Mo2 73.2(4) . . ?
C22 C21 C25 106.9(7) . . ?
C22 C21 C26 128.5(8) . . ?
C25 C21 Mo2 72.4(4) . . ?
C25 C21 C26 124.1(7) . . ?
C26 C21 Mo2 125.6(5) . . ?
C21 C22 Mo2 71.6(4) . . ?
C21 C22 C23 108.1(7) . . ?
C21 C22 C27 126.4(8) . . ?
C23 C22 Mo2 72.2(4) . . ?
C23 C22 C27 125.4(8) . . ?
C27 C22 Mo2 125.7(5) . . ?
C22 C23 Mo2 72.7(4) . . ?
C22 C23 C28 127.0(10) . . ?
C24 C23 Mo2 73.1(4) . . ?
C24 C23 C22 108.5(7) . . ?
C24 C23 C28 123.5(10) . . ?
C28 C23 Mo2 129.3(5) . . ?
C23 C24 Mo2 72.1(5) . . ?
C23 C24 C29 124.8(9) . . ?
C25 C24 Mo2 71.7(4) . . ?
C25 C24 C23 107.8(7) . . ?
C25 C24 C29 127.2(9) . . ?
C29 C24 Mo2 126.0(5) . . ?
C21 C25 Mo2 72.0(4) . . ?
C21 C25 C30 123.7(7) . . ?
C24 C25 Mo2 73.4(4) . . ?
C24 C25 C21 108.7(7) . . ?
C24 C25 C30 127.2(8) . . ?
C30 C25 Mo2 126.1(5) . . ?
C21 C26 H26A 109.5 . . ?
C21 C26 H26B 109.5 . . ?
C21 C26 H26C 109.5 . . ?
H26A C26 H26B 109.5 . . ?
H26A C26 H26C 109.5 . . ?
H26B C26 H26C 109.5 . . ?
C22 C27 H27A 109.5 . . ?
C22 C27 H27B 109.5 . . ?
C22 C27 H27C 109.5 . . ?
H27A C27 H27B 109.5 . . ?
H27A C27 H27C 109.5 . . ?
H27B C27 H27C 109.5 . . ?
C23 C28 H28A 109.5 . . ?
C23 C28 H28B 109.5 . . ?
C23 C28 H28C 109.5 . . ?
H28A C28 H28B 109.5 . . ?
H28A C28 H28C 109.5 . . ?
H28B C28 H28C 109.5 . . ?
C24 C29 H29A 109.5 . . ?
C24 C29 H29B 109.5 . . ?
C24 C29 H29C 109.5 . . ?
H29A C29 H29B 109.5 . . ?
H29A C29 H29C 109.5 . . ?
H29B C29 H29C 109.5 . . ?
C25 C30 H30A 109.5 . . ?
C25 C30 H30B 109.5 . . ?
C25 C30 H30C 109.5 . . ?
H30A C30 H30B 109.5 . . ?
H30A C30 H30C 109.5 . . ?
H30B C30 H30C 109.5 . . ?
C32 C31 Mo3 71.6(4) . . ?
C32 C31 C35 107.6(6) . . ?
C32 C31 C36 126.4(8) . . ?
C35 C31 Mo3 72.5(4) . . ?
C35 C31 C36 125.5(8) . . ?
C36 C31 Mo3 127.9(5) . . ?
C31 C32 Mo3 73.1(4) . . ?
C31 C32 C33 108.3(6) . . ?
C31 C32 C37 126.3(7) . . ?
C33 C32 Mo3 74.1(4) . . ?
C33 C32 C37 125.0(7) . . ?
C37 C32 Mo3 124.9(5) . . ?
C32 C33 Mo3 70.7(4) . . ?
C32 C33 C38 124.0(6) . . ?
C34 C33 Mo3 74.3(4) . . ?
C34 C33 C32 107.9(6) . . ?
C34 C33 C38 127.5(6) . . ?
C38 C33 Mo3 127.4(5) . . ?
C33 C34 Mo3 71.4(4) . . ?
C33 C34 C35 108.1(6) . . ?
C33 C34 C39 127.2(7) . . ?
C35 C34 Mo3 70.4(4) . . ?
C35 C34 C39 124.4(6) . . ?
C39 C34 Mo3 128.4(5) . . ?
C31 C35 Mo3 72.2(4) . . ?
C31 C35 C40 126.1(7) . . ?
C34 C35 Mo3 74.8(4) . . ?
C34 C35 C31 108.0(6) . . ?
C34 C35 C40 125.0(7) . . ?
C40 C35 Mo3 127.5(5) . . ?
C31 C36 H36A 109.5 . . ?
C31 C36 H36B 109.5 . . ?
C31 C36 H36C 109.5 . . ?
H36A C36 H36B 109.5 . . ?
H36A C36 H36C 109.5 . . ?
H36B C36 H36C 109.5 . . ?
C32 C37 H37A 109.5 . . ?
C32 C37 H37B 109.5 . . ?
C32 C37 H37C 109.5 . . ?
H37A C37 H37B 109.5 . . ?
H37A C37 H37C 109.5 . . ?
H37B C37 H37C 109.5 . . ?
C33 C38 H38A 109.5 . . ?
C33 C38 H38B 109.5 . . ?
C33 C38 H38C 109.5 . . ?
H38A C38 H38B 109.5 . . ?
H38A C38 H38C 109.5 . . ?
H38B C38 H38C 109.5 . . ?
C34 C39 H39A 109.5 . . ?
C34 C39 H39B 109.5 . . ?
C34 C39 H39C 109.5 . . ?
H39A C39 H39B 109.5 . . ?
H39A C39 H39C 109.5 . . ?
H39B C39 H39C 109.5 . . ?
C35 C40 H40A 109.5 . . ?
C35 C40 H40B 109.5 . . ?
C35 C40 H40C 109.5 . . ?
H40A C40 H40B 109.5 . . ?
H40A C40 H40C 109.5 . . ?
H40B C40 H40C 109.5 . . ?
I2 U2 Mo4 95.142(15) . . ?
I2 U2 Mo5 113.284(15) . . ?
I2 U2 Mo6 139.967(16) . . ?
Mo4 U2 Mo5 48.491(11) . . ?
Mo4 U2 Mo6 44.915(11) . . ?
Mo6 U2 Mo5 47.018(11) . . ?
S5 U2 I2 110.17(4) . . ?
S5 U2 Mo4 44.99(4) . . ?
S5 U2 Mo5 82.48(4) . . ?
S5 U2 Mo6 43.56(4) . . ?
S5 U2 S6 85.20(5) . . ?
S5 U2 S7 88.56(5) . . ?
S5 U2 C41 105.8(2) . . ?
S5 U2 C42 87.73(19) . . ?
S5 U2 C43 101.08(18) . . ?
S5 U2 C44 131.14(18) . . ?
S5 U2 C45 134.5(2) . . ?
S6 U2 I2 149.42(4) . . ?
S6 U2 Mo4 76.91(3) . . ?
S6 U2 Mo5 40.55(3) . . ?
S6 U2 Mo6 42.52(3) . . ?
S6 U2 C41 125.14(17) . . ?
S6 U2 C42 101.16(18) . . ?
S6 U2 C43 76.13(16) . . ?
S6 U2 C44 82.94(18) . . ?
S6 U2 C45 112.4(2) . . ?
S7 U2 I2 74.00(3) . . ?
S7 U2 Mo4 43.73(3) . . ?
S7 U2 Mo5 40.06(3) . . ?
S7 U2 Mo6 75.64(3) . . ?
S7 U2 S6 80.37(4) . . ?
S7 U2 C41 150.90(18) . . ?
S7 U2 C42 175.86(19) . . ?
S7 U2 C43 153.64(16) . . ?
S7 U2 C44 135.09(17) . . ?
S7 U2 C45 134.22(18) . . ?
C41 U2 I2 77.28(17) . . ?
C41 U2 Mo4 145.7(2) . . ?
C41 U2 Mo5 163.91(18) . . ?
C41 U2 Mo6 131.89(18) . . ?
C41 U2 C42 29.7(2) . . ?
C42 U2 I2 105.58(17) . . ?
C42 U2 Mo4 132.67(18) . . ?
C42 U2 Mo5 140.96(17) . . ?
C42 U2 Mo6 102.82(17) . . ?
C43 U2 I2 123.66(16) . . ?
C43 U2 Mo4 138.01(16) . . ?
C43 U2 Mo5 116.41(15) . . ?
C43 U2 Mo6 94.46(16) . . ?
C43 U2 C41 49.1(2) . . ?
C43 U2 C42 29.6(2) . . ?
C44 U2 I2 103.64(18) . . ?
C44 U2 Mo4 159.68(18) . . ?
C44 U2 Mo5 115.15(17) . . ?
C44 U2 Mo6 116.27(18) . . ?
C44 U2 C41 49.0(3) . . ?
C44 U2 C42 49.1(2) . . ?
C44 U2 C43 30.1(2) . . ?
C44 U2 C45 29.8(3) . . ?
C45 U2 I2 76.11(18) . . ?
C45 U2 Mo4 170.57(19) . . ?
C45 U2 Mo5 138.2(2) . . ?
C45 U2 Mo6 143.47(17) . . ?
C45 U2 C41 29.5(3) . . ?
C45 U2 C42 48.8(3) . . ?
C45 U2 C43 49.2(2) . . ?
Mo5 Mo4 U2 69.322(14) . . ?
Mo6 Mo4 U2 69.630(15) . . ?
Mo6 Mo4 Mo5 61.619(16) . . ?
S5 Mo4 U2 49.67(4) . . ?
S5 Mo4 Mo5 103.10(4) . . ?
S5 Mo4 Mo6 56.93(4) . . ?
S7 Mo4 U2 50.38(4) . . ?
S7 Mo4 Mo5 51.39(4) . . ?
S7 Mo4 Mo6 99.69(4) . . ?
S7 Mo4 S5 99.86(6) . . ?
S7 Mo4 C55 82.84(19) . . ?
S8 Mo4 U2 111.29(4) . . ?
S8 Mo4 Mo5 51.03(4) . . ?
S8 Mo4 Mo6 54.91(4) . . ?
S8 Mo4 S5 110.97(5) . . ?
S8 Mo4 S7 100.54(5) . . ?
S8 Mo4 C51 145.1(2) . . ?
S8 Mo4 C52 116.0(2) . . ?
S8 Mo4 C54 92.10(19) . . ?
S8 Mo4 C55 125.37(19) . . ?
C51 Mo4 U2 103.6(2) . . ?
C51 Mo4 Mo5 151.1(2) . . ?
C51 Mo4 Mo6 144.2(2) . . ?
C51 Mo4 S5 91.17(19) . . ?
C51 Mo4 S7 101.8(2) . . ?
C51 Mo4 C55 33.9(3) . . ?
C52 Mo4 U2 126.1(2) . . ?
C52 Mo4 Mo5 164.6(2) . . ?
C52 Mo4 Mo6 120.4(2) . . ?
C52 Mo4 S5 89.2(2) . . ?
C52 Mo4 S7 136.2(2) . . ?
C52 Mo4 C51 34.8(3) . . ?
C52 Mo4 C54 58.5(3) . . ?
C52 Mo4 C55 57.0(3) . . ?
C53 Mo4 U2 160.4(2) . . ?
C53 Mo4 Mo5 130.0(2) . . ?
C53 Mo4 Mo6 119.81(18) . . ?
C53 Mo4 S5 118.6(2) . . ?
C53 Mo4 S7 135.2(2) . . ?
C53 Mo4 S8 87.2(2) . . ?
C53 Mo4 C51 58.2(3) . . ?
C53 Mo4 C52 34.6(3) . . ?
C53 Mo4 C54 36.2(3) . . ?
C53 Mo4 C55 58.1(2) . . ?
C54 Mo4 U2 143.23(19) . . ?
C54 Mo4 Mo5 110.11(17) . . ?
C54 Mo4 Mo6 144.51(19) . . ?
C54 Mo4 S5 146.71(17) . . ?
C54 Mo4 S7 99.02(19) . . ?
C54 Mo4 C51 58.1(3) . . ?
C54 Mo4 C55 34.8(3) . . ?
C55 Mo4 U2 111.87(17) . . ?
C55 Mo4 Mo5 120.8(2) . . ?
C55 Mo4 Mo6 177.40(19) . . ?
C55 Mo4 S5 122.2(2) . . ?
Mo4 Mo5 U2 62.187(13) . . ?
Mo6 Mo5 U2 64.777(13) . . ?
Mo6 Mo5 Mo4 55.026(15) . . ?
S6 Mo5 U2 47.65(4) . . ?
S6 Mo5 Mo4 93.31(4) . . ?
S6 Mo5 Mo6 53.49(4) . . ?
S7 Mo5 U2 46.81(4) . . ?
S7 Mo5 Mo4 52.60(4) . . ?
S7 Mo5 Mo6 95.28(4) . . ?
S7 Mo5 S6 94.15(5) . . ?
S7 Mo5 C62 133.25(19) . . ?
S7 Mo5 C63 142.46(17) . . ?
S7 Mo5 C64 108.65(19) . . ?
S7 Mo5 C65 85.52(18) . . ?
S8 Mo5 U2 105.35(4) . . ?
S8 Mo5 Mo4 51.39(4) . . ?
S8 Mo5 Mo6 51.98(4) . . ?
S8 Mo5 S6 104.59(5) . . ?
S8 Mo5 S7 102.04(5) . . ?
S8 Mo5 C61 151.00(17) . . ?
S8 Mo5 C62 122.75(19) . . ?
S8 Mo5 C63 93.06(18) . . ?
S8 Mo5 C64 95.30(18) . . ?
S8 Mo5 C65 126.24(19) . . ?
C61 Mo5 U2 103.64(17) . . ?
C61 Mo5 Mo4 150.10(19) . . ?
C61 Mo5 Mo6 146.20(18) . . ?
C61 Mo5 S6 94.52(18) . . ?
C61 Mo5 S7 98.03(19) . . ?
C61 Mo5 C62 35.5(3) . . ?
C61 Mo5 C63 58.7(2) . . ?
C61 Mo5 C64 58.2(2) . . ?
C61 Mo5 C65 35.0(2) . . ?
C62 Mo5 U2 121.86(18) . . ?
C62 Mo5 Mo4 174.06(19) . . ?
C62 Mo5 Mo6 121.59(17) . . ?
C62 Mo5 S6 87.40(17) . . ?
C62 Mo5 C63 35.4(3) . . ?
C62 Mo5 C64 58.5(2) . . ?
C62 Mo5 C65 58.6(2) . . ?
C63 Mo5 U2 157.21(19) . . ?
C63 Mo5 Mo4 140.27(19) . . ?
C63 Mo5 Mo6 120.63(17) . . ?
C63 Mo5 S6 115.17(19) . . ?
C63 Mo5 C64 35.0(3) . . ?
C63 Mo5 C65 58.3(2) . . ?
C64 Mo5 U2 150.35(19) . . ?
C64 Mo5 Mo4 120.64(17) . . ?
C64 Mo5 Mo6 143.55(19) . . ?
C64 Mo5 S6 145.88(18) . . ?
C64 Mo5 C65 34.7(3) . . ?
C65 Mo5 U2 116.85(19) . . ?
C65 Mo5 Mo4 124.63(18) . . ?
C65 Mo5 Mo6 178.16(19) . . ?
C65 Mo5 S6 128.14(19) . . ?
Mo4 Mo6 U2 65.455(14) . . ?
Mo4 Mo6 Mo5 63.355(17) . . ?
Mo5 Mo6 U2 68.205(13) . . ?
S5 Mo6 U2 47.89(4) . . ?
S5 Mo6 Mo4 56.79(4) . . ?
S5 Mo6 Mo5 104.32(4) . . ?
S6 Mo6 U2 49.34(4) . . ?
S6 Mo6 Mo4 99.00(4) . . ?
S6 Mo6 Mo5 52.52(4) . . ?
S6 Mo6 S5 96.16(6) . . ?
S6 Mo6 C75 86.56(17) . . ?
S8 Mo6 U2 108.06(4) . . ?
S8 Mo6 Mo4 55.09(4) . . ?
S8 Mo6 Mo5 51.78(4) . . ?
S8 Mo6 S5 111.01(5) . . ?
S8 Mo6 S6 103.44(5) . . ?
S8 Mo6 C71 140.69(16) . . ?
S8 Mo6 C72 109.97(16) . . ?
S8 Mo6 C73 82.56(16) . . ?
S8 Mo6 C74 91.14(17) . . ?
S8 Mo6 C75 124.69(18) . . ?
C71 Mo6 U2 110.87(16) . . ?
C71 Mo6 Mo4 141.76(16) . . ?
C71 Mo6 Mo5 153.75(17) . . ?
C71 Mo6 S5 91.48(16) . . ?
C71 Mo6 S6 105.74(17) . . ?
C71 Mo6 C75 34.1(2) . . ?
C72 Mo6 U2 131.86(16) . . ?
C72 Mo6 Mo4 116.85(16) . . ?
C72 Mo6 Mo5 159.42(16) . . ?
C72 Mo6 S5 90.84(16) . . ?
C72 Mo6 S6 140.66(16) . . ?
C72 Mo6 C71 35.2(2) . . ?
C72 Mo6 C73 35.1(2) . . ?
C72 Mo6 C74 58.3(2) . . ?
C72 Mo6 C75 57.5(2) . . ?
C73 Mo6 U2 166.98(16) . . ?
C73 Mo6 Mo4 117.88(17) . . ?
C73 Mo6 Mo5 124.80(16) . . ?
C73 Mo6 S5 121.86(17) . . ?
C73 Mo6 S6 136.90(18) . . ?
C73 Mo6 C71 58.1(2) . . ?
C73 Mo6 C74 35.1(2) . . ?
C73 Mo6 C75 57.4(2) . . ?
C74 Mo6 U2 147.71(17) . . ?
C74 Mo6 Mo4 143.76(17) . . ?
C74 Mo6 Mo5 108.27(16) . . ?
C74 Mo6 S5 147.34(16) . . ?
C74 Mo6 S6 101.81(17) . . ?
C74 Mo6 C71 57.5(2) . . ?
C74 Mo6 C75 34.2(2) . . ?
C75 Mo6 U2 118.32(17) . . ?
C75 Mo6 Mo4 174.35(17) . . ?
C75 Mo6 Mo5 121.51(16) . . ?
C75 Mo6 S5 121.92(17) . . ?
Mo4 S5 U2 85.35(5) . . ?
Mo4 S5 Mo6 66.29(4) . . ?
Mo6 S5 U2 88.55(5) . . ?
Mo5 S6 U2 91.79(5) . . ?
Mo5 S6 Mo6 73.99(4) . . ?
Mo6 S6 U2 88.14(5) . . ?
Mo4 S7 U2 85.88(5) . . ?
Mo5 S7 U2 93.13(5) . . ?
Mo5 S7 Mo4 76.02(5) . . ?
Mo5 S8 Mo4 77.58(4) . . ?
Mo5 S8 Mo6 76.25(4) . . ?
Mo6 S8 Mo4 70.00(4) . . ?
C42 C41 U2 76.0(4) . . ?
C42 C41 C46 122.2(9) . . ?
C45 C41 U2 74.8(4) . . ?
C45 C41 C42 108.1(7) . . ?
C45 C41 C46 129.4(9) . . ?
C46 C41 U2 119.3(6) . . ?
C41 C42 U2 74.3(4) . . ?
C41 C42 C47 124.7(8) . . ?
C43 C42 U2 74.4(4) . . ?
C43 C42 C41 108.0(8) . . ?
C43 C42 C47 126.9(8) . . ?
C47 C42 U2 122.8(6) . . ?
C42 C43 U2 76.0(4) . . ?
C42 C43 C44 107.3(7) . . ?
C42 C43 C48 127.4(8) . . ?
C44 C43 U2 73.7(4) . . ?
C44 C43 C48 124.4(8) . . ?
C48 C43 U2 124.8(5) . . ?
C43 C44 U2 76.2(4) . . ?
C43 C44 C49 126.5(8) . . ?
C45 C44 U2 76.0(4) . . ?
C45 C44 C43 108.3(7) . . ?
C45 C44 C49 125.1(9) . . ?
C49 C44 U2 117.2(5) . . ?
C41 C45 U2 75.6(4) . . ?
C41 C45 C44 108.3(7) . . ?
C41 C45 C50 126.5(9) . . ?
C44 C45 U2 74.2(4) . . ?
C44 C45 C50 124.8(10) . . ?
C50 C45 U2 122.1(6) . . ?
C41 C46 H46A 109.5 . . ?
C41 C46 H46B 109.5 . . ?
C41 C46 H46C 109.5 . . ?
H46A C46 H46B 109.5 . . ?
H46A C46 H46C 109.5 . . ?
H46B C46 H46C 109.5 . . ?
C42 C47 H47A 109.5 . . ?
C42 C47 H47B 109.5 . . ?
C42 C47 H47C 109.5 . . ?
H47A C47 H47B 109.5 . . ?
H47A C47 H47C 109.5 . . ?
H47B C47 H47C 109.5 . . ?
C43 C48 H48A 109.5 . . ?
C43 C48 H48B 109.5 . . ?
C43 C48 H48C 109.5 . . ?
H48A C48 H48B 109.5 . . ?
H48A C48 H48C 109.5 . . ?
H48B C48 H48C 109.5 . . ?
C44 C49 H49A 109.5 . . ?
C44 C49 H49B 109.5 . . ?
C44 C49 H49C 109.5 . . ?
H49A C49 H49B 109.5 . . ?
H49A C49 H49C 109.5 . . ?
H49B C49 H49C 109.5 . . ?
C45 C50 H50A 109.5 . . ?
C45 C50 H50B 109.5 . . ?
C45 C50 H50C 109.5 . . ?
H50A C50 H50B 109.5 . . ?
H50A C50 H50C 109.5 . . ?
H50B C50 H50C 109.5 . . ?
C52 C51 Mo4 72.0(4) . . ?
C52 C51 C56 124.8(9) . . ?
C55 C51 Mo4 74.1(4) . . ?
C55 C51 C52 107.9(7) . . ?
C55 C51 C56 126.7(9) . . ?
C56 C51 Mo4 126.6(6) . . ?
C51 C52 Mo4 73.2(4) . . ?
C51 C52 C57 124.7(9) . . ?
C53 C52 Mo4 72.1(4) . . ?
C53 C52 C51 109.2(7) . . ?
C53 C52 C57 125.9(9) . . ?
C57 C52 Mo4 124.8(6) . . ?
C52 C53 Mo4 73.3(4) . . ?
C52 C53 C54 107.4(7) . . ?
C52 C53 C58 126.7(8) . . ?
C54 C53 Mo4 72.8(4) . . ?
C54 C53 C58 125.2(8) . . ?
C58 C53 Mo4 126.7(5) . . ?
C53 C54 Mo4 71.0(4) . . ?
C53 C54 C59 125.6(8) . . ?
C55 C54 Mo4 73.9(4) . . ?
C55 C54 C53 105.7(6) . . ?
C55 C54 C59 128.4(8) . . ?
C59 C54 Mo4 124.9(5) . . ?
C51 C55 Mo4 72.0(4) . . ?
C51 C55 C54 109.7(7) . . ?
C51 C55 C60 125.2(8) . . ?
C54 C55 Mo4 71.3(4) . . ?
C54 C55 C60 125.0(8) . . ?
C60 C55 Mo4 126.8(5) . . ?
C51 C56 H56A 109.5 . . ?
C51 C56 H56B 109.5 . . ?
C51 C56 H56C 109.5 . . ?
H56A C56 H56B 109.5 . . ?
H56A C56 H56C 109.5 . . ?
H56B C56 H56C 109.5 . . ?
C52 C57 H57A 109.5 . . ?
C52 C57 H57B 109.5 . . ?
C52 C57 H57C 109.5 . . ?
H57A C57 H57B 109.5 . . ?
H57A C57 H57C 109.5 . . ?
H57B C57 H57C 109.5 . . ?
C53 C58 H58A 109.5 . . ?
C53 C58 H58B 109.5 . . ?
C53 C58 H58C 109.5 . . ?
H58A C58 H58B 109.5 . . ?
H58A C58 H58C 109.5 . . ?
H58B C58 H58C 109.5 . . ?
C54 C59 H59A 109.5 . . ?
C54 C59 H59B 109.5 . . ?
C54 C59 H59C 109.5 . . ?
H59A C59 H59B 109.5 . . ?
H59A C59 H59C 109.5 . . ?
H59B C59 H59C 109.5 . . ?
C55 C60 H60A 109.5 . . ?
C55 C60 H60B 109.5 . . ?
C55 C60 H60C 109.5 . . ?
H60A C60 H60B 109.5 . . ?
H60A C60 H60C 109.5 . . ?
H60B C60 H60C 109.5 . . ?
C62 C61 Mo5 73.1(4) . . ?
C62 C61 C66 126.5(7) . . ?
C65 C61 Mo5 74.0(4) . . ?
C65 C61 C62 108.7(6) . . ?
C65 C61 C66 124.6(7) . . ?
C66 C61 Mo5 122.9(5) . . ?
C61 C62 Mo5 71.4(4) . . ?
C61 C62 C63 107.0(6) . . ?
C61 C62 C67 125.1(7) . . ?
C63 C62 Mo5 72.3(4) . . ?
C63 C62 C67 127.8(7) . . ?
C67 C62 Mo5 125.5(5) . . ?
C62 C63 Mo5 72.3(4) . . ?
C62 C63 C68 127.2(7) . . ?
C64 C63 Mo5 72.7(4) . . ?
C64 C63 C62 107.8(6) . . ?
C64 C63 C68 124.5(8) . . ?
C68 C63 Mo5 126.7(5) . . ?
C63 C64 Mo5 72.2(4) . . ?
C63 C64 C69 123.7(8) . . ?
C65 C64 Mo5 73.1(4) . . ?
C65 C64 C63 108.8(6) . . ?
C65 C64 C69 126.9(8) . . ?
C69 C64 Mo5 127.5(5) . . ?
C61 C65 Mo5 70.9(4) . . ?
C61 C65 C70 126.3(8) . . ?
C64 C65 Mo5 72.2(4) . . ?
C64 C65 C61 107.6(6) . . ?
C64 C65 C70 125.8(7) . . ?
C70 C65 Mo5 126.6(5) . . ?
C61 C66 H66A 109.5 . . ?
C61 C66 H66B 109.5 . . ?
C61 C66 H66C 109.5 . . ?
H66A C66 H66B 109.5 . . ?
H66A C66 H66C 109.5 . . ?
H66B C66 H66C 109.5 . . ?
C62 C67 H67A 109.5 . . ?
C62 C67 H67B 109.5 . . ?
C62 C67 H67C 109.5 . . ?
H67A C67 H67B 109.5 . . ?
H67A C67 H67C 109.5 . . ?
H67B C67 H67C 109.5 . . ?
C63 C68 H68A 109.5 . . ?
C63 C68 H68B 109.5 . . ?
C63 C68 H68C 109.5 . . ?
H68A C68 H68B 109.5 . . ?
H68A C68 H68C 109.5 . . ?
H68B C68 H68C 109.5 . . ?
C64 C69 H69A 109.5 . . ?
C64 C69 H69B 109.5 . . ?
C64 C69 H69C 109.5 . . ?
H69A C69 H69B 109.5 . . ?
H69A C69 H69C 109.5 . . ?
H69B C69 H69C 109.5 . . ?
C65 C70 H70A 109.5 . . ?
C65 C70 H70B 109.5 . . ?
C65 C70 H70C 109.5 . . ?
H70A C70 H70B 109.5 . . ?
H70A C70 H70C 109.5 . . ?
H70B C70 H70C 109.5 . . ?
C72 C71 Mo6 70.7(3) . . ?
C72 C71 C76 123.2(6) . . ?
C75 C71 Mo6 74.9(4) . . ?
C75 C71 C72 108.0(6) . . ?
C75 C71 C76 127.7(6) . . ?
C76 C71 Mo6 129.3(5) . . ?
C71 C72 Mo6 74.1(4) . . ?
C71 C72 C77 123.7(6) . . ?
C73 C72 Mo6 72.8(3) . . ?
C73 C72 C71 107.8(6) . . ?
C73 C72 C77 128.1(6) . . ?
C77 C72 Mo6 124.6(4) . . ?
C72 C73 Mo6 72.1(3) . . ?
C72 C73 C74 107.7(6) . . ?
C72 C73 C78 125.8(6) . . ?
C74 C73 Mo6 73.0(4) . . ?
C74 C73 C78 125.8(6) . . ?
C78 C73 Mo6 128.0(4) . . ?
C73 C74 Mo6 71.9(4) . . ?
C73 C74 C79 125.7(6) . . ?
C75 C74 Mo6 75.6(4) . . ?
C75 C74 C73 108.5(6) . . ?
C75 C74 C79 124.6(7) . . ?
C79 C74 Mo6 128.5(5) . . ?
C71 C75 Mo6 71.0(4) . . ?
C71 C75 C74 107.9(6) . . ?
C71 C75 C80 127.4(7) . . ?
C74 C75 Mo6 70.1(4) . . ?
C74 C75 C80 124.3(7) . . ?
C80 C75 Mo6 130.0(5) . . ?
C71 C76 H76A 109.5 . . ?
C71 C76 H76B 109.5 . . ?
C71 C76 H76C 109.5 . . ?
H76A C76 H76B 109.5 . . ?
H76A C76 H76C 109.5 . . ?
H76B C76 H76C 109.5 . . ?
C72 C77 H77A 109.5 . . ?
C72 C77 H77B 109.5 . . ?
C72 C77 H77C 109.5 . . ?
H77A C77 H77B 109.5 . . ?
H77A C77 H77C 109.5 . . ?
H77B C77 H77C 109.5 . . ?
C73 C78 H78A 109.5 . . ?
C73 C78 H78B 109.5 . . ?
C73 C78 H78C 109.5 . . ?
H78A C78 H78B 109.5 . . ?
H78A C78 H78C 109.5 . . ?
H78B C78 H78C 109.5 . . ?
C74 C79 H79A 109.5 . . ?
C74 C79 H79B 109.5 . . ?
C74 C79 H79C 109.5 . . ?
H79A C79 H79B 109.5 . . ?
H79A C79 H79C 109.5 . . ?
H79B C79 H79C 109.5 . . ?
C75 C80 H80A 109.5 . . ?
C75 C80 H80B 109.5 . . ?
C75 C80 H80C 109.5 . . ?
H80A C80 H80B 109.5 . . ?
H80A C80 H80C 109.5 . . ?
H80B C80 H80C 109.5 . . ?

loop_
_geom_bond_atom_site_label_1
_geom_bond_atom_site_label_2
_geom_bond_distance
_geom_bond_site_symmetry_2
_geom_bond_publ_flag
U1 I1 3.1169(4) . ?
U1 Mo1 3.5108(5) . ?
U1 Mo3 3.4398(5) . ?
U1 S1 2.6299(15) . ?
U1 S2 2.6613(15) . ?
U1 S3 2.7011(15) . ?
U1 C1 2.808(6) . ?
U1 C2 2.813(6) . ?
U1 C3 2.805(6) . ?
U1 C4 2.753(6) . ?
U1 C5 2.772(6) . ?
Mo1 Mo2 2.9096(6) . ?
Mo1 Mo3 2.6657(6) . ?
Mo1 S1 2.4328(16) . ?
Mo1 S3 2.3926(15) . ?
Mo1 S4 2.3304(15) . ?
Mo1 C11 2.419(7) . ?
Mo1 C12 2.361(6) . ?
Mo1 C13 2.346(6) . ?
Mo1 C14 2.347(7) . ?
Mo1 C15 2.365(7) . ?
Mo2 Mo3 2.8912(6) . ?
Mo2 S2 2.3695(15) . ?
Mo2 S3 2.3768(16) . ?
Mo2 S4 2.3198(15) . ?
Mo2 C21 2.340(6) . ?
Mo2 C22 2.361(6) . ?
Mo2 C23 2.355(8) . ?
Mo2 C24 2.368(7) . ?
Mo2 C25 2.346(6) . ?
Mo3 S1 2.4499(15) . ?
Mo3 S2 2.3975(15) . ?
Mo3 S4 2.3341(15) . ?
Mo3 C31 2.354(7) . ?
Mo3 C32 2.335(6) . ?
Mo3 C33 2.380(6) . ?
Mo3 C34 2.417(6) . ?
Mo3 C35 2.358(6) . ?
C1 C2 1.413(10) . ?
C1 C5 1.429(10) . ?
C1 C6 1.499(9) . ?
C2 C3 1.427(9) . ?
C2 C7 1.505(9) . ?
C3 C4 1.425(10) . ?
C3 C8 1.471(9) . ?
C4 C5 1.434(10) . ?
C4 C9 1.501(10) . ?
C5 C10 1.483(10) . ?
C6 H6A 0.9800 . ?
C6 H6B 0.9800 . ?
C6 H6C 0.9800 . ?
C7 H7A 0.9800 . ?
C7 H7B 0.9800 . ?
C7 H7C 0.9800 . ?
C8 H8A 0.9800 . ?
C8 H8B 0.9800 . ?
C8 H8C 0.9800 . ?
C9 H9A 0.9800 . ?
C9 H9B 0.9800 . ?
C9 H9C 0.9800 . ?
C10 H10A 0.9800 . ?
C10 H10B 0.9800 . ?
C10 H10C 0.9800 . ?
C11 C12 1.419(11) . ?
C11 C15 1.416(12) . ?
C11 C16 1.486(11) . ?
C12 C13 1.421(10) . ?
C12 C17 1.507(11) . ?
C13 C14 1.394(11) . ?
C13 C18 1.507(10) . ?
C14 C15 1.426(11) . ?
C14 C19 1.499(11) . ?
C15 C20 1.508(12) . ?
C16 H16A 0.9800 . ?
C16 H16B 0.9800 . ?
C16 H16C 0.9800 . ?
C17 H17A 0.9800 . ?
C17 H17B 0.9800 . ?
C17 H17C 0.9800 . ?
C18 H18A 0.9800 . ?
C18 H18B 0.9800 . ?
C18 H18C 0.9800 . ?
C19 H19A 0.9800 . ?
C19 H19B 0.9800 . ?
C19 H19C 0.9800 . ?
C20 H20A 0.9800 . ?
C20 H20B 0.9800 . ?
C20 H20C 0.9800 . ?
C21 C22 1.423(10) . ?
C21 C25 1.434(11) . ?
C21 C26 1.504(11) . ?
C22 C23 1.423(13) . ?
C22 C27 1.507(12) . ?
C23 C24 1.413(13) . ?
C23 C28 1.522(12) . ?
C24 C25 1.413(11) . ?
C24 C29 1.494(13) . ?
C25 C30 1.504(10) . ?
C26 H26A 0.9800 . ?
C26 H26B 0.9800 . ?
C26 H26C 0.9800 . ?
C27 H27A 0.9800 . ?
C27 H27B 0.9800 . ?
C27 H27C 0.9800 . ?
C28 H28A 0.9800 . ?
C28 H28B 0.9800 . ?
C28 H28C 0.9800 . ?
C29 H29A 0.9800 . ?
C29 H29B 0.9800 . ?
C29 H29C 0.9800 . ?
C30 H30A 0.9800 . ?
C30 H30B 0.9800 . ?
C30 H30C 0.9800 . ?
C31 C32 1.422(11) . ?
C31 C35 1.427(11) . ?
C31 C36 1.490(11) . ?
C32 C33 1.427(10) . ?
C32 C37 1.512(10) . ?
C33 C34 1.415(9) . ?
C33 C38 1.492(10) . ?
C34 C35 1.428(10) . ?
C34 C39 1.496(9) . ?
C35 C40 1.505(10) . ?
C36 H36A 0.9800 . ?
C36 H36B 0.9800 . ?
C36 H36C 0.9800 . ?
C37 H37A 0.9800 . ?
C37 H37B 0.9800 . ?
C37 H37C 0.9800 . ?
C38 H38A 0.9800 . ?
C38 H38B 0.9800 . ?
C38 H38C 0.9800 . ?
C39 H39A 0.9800 . ?
C39 H39B 0.9800 . ?
C39 H39C 0.9800 . ?
C40 H40A 0.9800 . ?
C40 H40B 0.9800 . ?
C40 H40C 0.9800 . ?
U2 I2 3.1307(6) . ?
U2 Mo4 3.4473(5) . ?
U2 Mo5 3.6465(5) . ?
U2 Mo6 3.5528(5) . ?
U2 S5 2.6365(17) . ?
U2 S6 2.6964(15) . ?
U2 S7 2.6625(15) . ?
U2 C41 2.776(7) . ?
U2 C42 2.797(7) . ?
U2 C43 2.776(7) . ?
U2 C44 2.742(7) . ?
U2 C45 2.766(7) . ?
Mo4 Mo5 2.9187(7) . ?
Mo4 Mo6 2.6758(7) . ?
Mo4 S5 2.4451(16) . ?
Mo4 S7 2.3893(15) . ?
Mo4 S8 2.3352(14) . ?
Mo4 C51 2.363(7) . ?
Mo4 C52 2.348(7) . ?
Mo4 C53 2.333(7) . ?
Mo4 C54 2.356(6) . ?
Mo4 C55 2.390(7) . ?
Mo5 Mo6 2.8730(6) . ?
Mo5 S6 2.3720(15) . ?
Mo5 S7 2.3503(15) . ?
Mo5 S8 2.3237(14) . ?
Mo5 C61 2.329(7) . ?
Mo5 C62 2.351(6) . ?
Mo5 C63 2.351(6) . ?
Mo5 C64 2.357(6) . ?
Mo5 C65 2.369(6) . ?
Mo6 S5 2.4490(16) . ?
Mo6 S6 2.4025(15) . ?
Mo6 S8 2.3300(14) . ?
Mo6 C71 2.391(6) . ?
Mo6 C72 2.347(6) . ?
Mo6 C73 2.356(6) . ?
Mo6 C74 2.371(6) . ?
Mo6 C75 2.442(6) . ?
C41 C42 1.428(12) . ?
C41 C45 1.412(14) . ?
C41 C46 1.518(12) . ?
C42 C43 1.424(11) . ?
C42 C47 1.494(13) . ?
C43 C44 1.432(11) . ?
C43 C48 1.482(11) . ?
C44 C45 1.414(12) . ?
C44 C49 1.497(12) . ?
C45 C50 1.485(12) . ?
C46 H46A 0.9800 . ?
C46 H46B 0.9800 . ?
C46 H46C 0.9800 . ?
C47 H47A 0.9800 . ?
C47 H47B 0.9800 . ?
C47 H47C 0.9800 . ?
C48 H48A 0.9800 . ?
C48 H48B 0.9800 . ?
C48 H48C 0.9800 . ?
C49 H49A 0.9800 . ?
C49 H49B 0.9800 . ?
C49 H49C 0.9800 . ?
C50 H50A 0.9800 . ?
C50 H50B 0.9800 . ?
C50 H50C 0.9800 . ?
C51 C52 1.409(13) . ?
C51 C55 1.386(12) . ?
C51 C56 1.518(11) . ?
C52 C53 1.392(12) . ?
C52 C57 1.518(12) . ?
C53 C54 1.458(11) . ?
C53 C58 1.499(11) . ?
C54 C55 1.419(10) . ?
C54 C59 1.490(10) . ?
C55 C60 1.515(11) . ?
C56 H56A 0.9800 . ?
C56 H56B 0.9800 . ?
C56 H56C 0.9800 . ?
C57 H57A 0.9800 . ?
C57 H57B 0.9800 . ?
C57 H57C 0.9800 . ?
C58 H58A 0.9800 . ?
C58 H58B 0.9800 . ?
C58 H58C 0.9800 . ?
C59 H59A 0.9800 . ?
C59 H59B 0.9800 . ?
C59 H59C 0.9800 . ?
C60 H60A 0.9800 . ?
C60 H60B 0.9800 . ?
C60 H60C 0.9800 . ?
C61 C62 1.426(10) . ?
C61 C65 1.415(10) . ?
C61 C66 1.513(11) . ?
C62 C63 1.430(10) . ?
C62 C67 1.495(10) . ?
C63 C64 1.416(10) . ?
C63 C68 1.502(10) . ?
C64 C65 1.409(11) . ?
C64 C69 1.485(10) . ?
C65 C70 1.509(10) . ?
C66 H66A 0.9800 . ?
C66 H66B 0.9800 . ?
C66 H66C 0.9800 . ?
C67 H67A 0.9800 . ?
C67 H67B 0.9800 . ?
C67 H67C 0.9800 . ?
C68 H68A 0.9800 . ?
C68 H68B 0.9800 . ?
C68 H68C 0.9800 . ?
C69 H69A 0.9800 . ?
C69 H69B 0.9800 . ?
C69 H69C 0.9800 . ?
C70 H70A 0.9800 . ?
C70 H70B 0.9800 . ?
C70 H70C 0.9800 . ?
C71 C72 1.434(9) . ?
C71 C75 1.417(10) . ?
C71 C76 1.504(9) . ?
C72 C73 1.420(9) . ?
C72 C77 1.509(9) . ?
C73 C74 1.425(10) . ?
C73 C78 1.499(9) . ?
C74 C75 1.418(10) . ?
C74 C79 1.498(9) . ?
C75 C80 1.499(10) . ?
C76 H76A 0.9800 . ?
C76 H76B 0.9800 . ?
C76 H76C 0.9800 . ?
C77 H77A 0.9800 . ?
C77 H77B 0.9800 . ?
C77 H77C 0.9800 . ?
C78 H78A 0.9800 . ?
C78 H78B 0.9800 . ?
C78 H78C 0.9800 . ?
C79 H79A 0.9800 . ?
C79 H79B 0.9800 . ?
C79 H79C 0.9800 . ?
C80 H80A 0.9800 . ?
C80 H80B 0.9800 . ?
C80 H80C 0.9800 . ?

loop_
_geom_torsion_atom_site_label_1
_geom_torsion_atom_site_label_2
_geom_torsion_atom_site_label_3
_geom_torsion_atom_site_label_4
_geom_torsion
_geom_torsion_site_symmetry_1
_geom_torsion_site_symmetry_2
_geom_torsion_site_symmetry_3
_geom_torsion_site_symmetry_4
_geom_torsion_publ_flag
U1 C1 C2 C3 -68.1(4) . . . . ?
U1 C1 C2 C7 117.2(6) . . . . ?
U1 C1 C5 C4 68.7(4) . . . . ?
U1 C1 C5 C10 -113.6(7) . . . . ?
U1 C2 C3 C4 -67.0(4) . . . . ?
U1 C2 C3 C8 124.0(7) . . . . ?
U1 C3 C4 C5 -69.7(5) . . . . ?
U1 C3 C4 C9 116.8(7) . . . . ?
U1 C4 C5 C1 -70.3(4) . . . . ?
U1 C4 C5 C10 111.9(7) . . . . ?
Mo1 C11 C12 C13 -64.9(4) . . . . ?
Mo1 C11 C12 C17 124.5(7) . . . . ?
Mo1 C11 C15 C14 64.6(5) . . . . ?
Mo1 C11 C15 C20 -123.3(7) . . . . ?
Mo1 C12 C13 C14 -64.6(5) . . . . ?
Mo1 C12 C13 C18 121.5(7) . . . . ?
Mo1 C13 C14 C15 -65.0(5) . . . . ?
Mo1 C13 C14 C19 122.4(7) . . . . ?
Mo1 C14 C15 C11 -66.7(5) . . . . ?
Mo1 C14 C15 C20 121.1(7) . . . . ?
Mo2 C21 C22 C23 -63.4(5) . . . . ?
Mo2 C21 C22 C27 121.2(7) . . . . ?
Mo2 C21 C25 C24 64.7(5) . . . . ?
Mo2 C21 C25 C30 -121.9(6) . . . . ?
Mo2 C22 C23 C24 -64.8(5) . . . . ?
Mo2 C22 C23 C28 126.5(8) . . . . ?
Mo2 C23 C24 C25 -63.3(5) . . . . ?
Mo2 C23 C24 C29 121.8(7) . . . . ?
Mo2 C24 C25 C21 -63.8(4) . . . . ?
Mo2 C24 C25 C30 123.1(7) . . . . ?
Mo3 C31 C32 C33 -66.3(4) . . . . ?
Mo3 C31 C32 C37 121.3(7) . . . . ?
Mo3 C31 C35 C34 66.9(4) . . . . ?
Mo3 C31 C35 C40 -123.8(7) . . . . ?
Mo3 C32 C33 C34 -65.4(4) . . . . ?
Mo3 C32 C33 C38 122.6(6) . . . . ?
Mo3 C33 C34 C35 -61.2(4) . . . . ?
Mo3 C33 C34 C39 124.6(7) . . . . ?
Mo3 C34 C35 C31 -65.1(4) . . . . ?
Mo3 C34 C35 C40 125.4(7) . . . . ?
C1 C2 C3 U1 68.3(4) . . . . ?
C1 C2 C3 C4 1.3(7) . . . . ?
C1 C2 C3 C8 -167.7(7) . . . . ?
C2 C1 C5 U1 -68.2(4) . . . . ?
C2 C1 C5 C4 0.5(7) . . . . ?
C2 C1 C5 C10 178.2(7) . . . . ?
C2 C3 C4 U1 68.7(4) . . . . ?
C2 C3 C4 C5 -1.0(7) . . . . ?
C2 C3 C4 C9 -174.6(6) . . . . ?
C3 C4 C5 U1 70.7(5) . . . . ?
C3 C4 C5 C1 0.3(7) . . . . ?
C3 C4 C5 C10 -177.4(6) . . . . ?
C5 C1 C2 U1 67.0(4) . . . . ?
C5 C1 C2 C3 -1.1(7) . . . . ?
C5 C1 C2 C7 -175.8(6) . . . . ?
C6 C1 C2 U1 -124.4(6) . . . . ?
C6 C1 C2 C3 167.5(6) . . . . ?
C6 C1 C2 C7 -7.2(10) . . . . ?
C6 C1 C5 U1 123.3(6) . . . . ?
C6 C1 C5 C4 -167.9(6) . . . . ?
C6 C1 C5 C10 9.8(11) . . . . ?
C7 C2 C3 U1 -117.0(6) . . . . ?
C7 C2 C3 C4 176.0(6) . . . . ?
C7 C2 C3 C8 6.9(11) . . . . ?
C8 C3 C4 U1 -122.1(7) . . . . ?
C8 C3 C4 C5 168.2(6) . . . . ?
C8 C3 C4 C9 -5.4(11) . . . . ?
C9 C4 C5 U1 -115.9(7) . . . . ?
C9 C4 C5 C1 173.8(6) . . . . ?
C9 C4 C5 C10 -4.0(11) . . . . ?
C11 C12 C13 Mo1 66.9(5) . . . . ?
C11 C12 C13 C14 2.3(7) . . . . ?
C11 C12 C13 C18 -171.6(6) . . . . ?
C12 C11 C15 Mo1 -61.2(5) . . . . ?
C12 C11 C15 C14 3.3(8) . . . . ?
C12 C11 C15 C20 175.5(7) . . . . ?
C12 C13 C14 Mo1 64.7(5) . . . . ?
C12 C13 C14 C15 -0.3(7) . . . . ?
C12 C13 C14 C19 -172.8(7) . . . . ?
C13 C14 C15 Mo1 64.8(5) . . . . ?
C13 C14 C15 C11 -1.9(8) . . . . ?
C13 C14 C15 C20 -174.2(7) . . . . ?
C15 C11 C12 Mo1 61.4(5) . . . . ?
C15 C11 C12 C13 -3.5(7) . . . . ?
C15 C11 C12 C17 -174.1(7) . . . . ?
C16 C11 C12 Mo1 -123.0(7) . . . . ?
C16 C11 C12 C13 172.1(7) . . . . ?
C16 C11 C12 C17 1.5(11) . . . . ?
C16 C11 C15 Mo1 123.1(7) . . . . ?
C16 C11 C15 C14 -172.4(7) . . . . ?
C16 C11 C15 C20 -0.2(12) . . . . ?
C17 C12 C13 Mo1 -122.1(7) . . . . ?
C17 C12 C13 C14 173.3(6) . . . . ?
C17 C12 C13 C18 -0.6(11) . . . . ?
C18 C13 C14 Mo1 -121.5(7) . . . . ?
C18 C13 C14 C15 173.5(6) . . . . ?
C18 C13 C14 C19 0.9(12) . . . . ?
C19 C14 C15 Mo1 -122.5(7) . . . . ?
C19 C14 C15 C11 170.8(7) . . . . ?
C19 C14 C15 C20 -1.4(11) . . . . ?
C21 C22 C23 Mo2 63.0(5) . . . . ?
C21 C22 C23 C24 -1.8(8) . . . . ?
C21 C22 C23 C28 -170.5(7) . . . . ?
C22 C21 C25 Mo2 -65.6(4) . . . . ?
C22 C21 C25 C24 -0.8(7) . . . . ?
C22 C21 C25 C30 172.5(6) . . . . ?
C22 C23 C24 Mo2 64.5(5) . . . . ?
C22 C23 C24 C25 1.3(8) . . . . ?
C22 C23 C24 C29 -173.6(7) . . . . ?
C23 C24 C25 Mo2 63.5(5) . . . . ?
C23 C24 C25 C21 -0.3(8) . . . . ?
C23 C24 C25 C30 -173.3(7) . . . . ?
C25 C21 C22 Mo2 65.0(4) . . . . ?
C25 C21 C22 C23 1.6(7) . . . . ?
C25 C21 C22 C27 -173.8(7) . . . . ?
C26 C21 C22 Mo2 -122.5(7) . . . . ?
C26 C21 C22 C23 174.1(7) . . . . ?
C26 C21 C22 C27 -1.3(12) . . . . ?
C26 C21 C25 Mo2 121.6(7) . . . . ?
C26 C21 C25 C24 -173.7(6) . . . . ?
C26 C21 C25 C30 -0.3(10) . . . . ?
C27 C22 C23 Mo2 -121.6(7) . . . . ?
C27 C22 C23 C24 173.6(7) . . . . ?
C27 C22 C23 C28 4.9(12) . . . . ?
C28 C23 C24 Mo2 -126.3(7) . . . . ?
C28 C23 C24 C25 170.4(7) . . . . ?
C28 C23 C24 C29 -4.5(12) . . . . ?
C29 C24 C25 Mo2 -121.8(8) . . . . ?
C29 C24 C25 C21 174.5(7) . . . . ?
C29 C24 C25 C30 1.4(12) . . . . ?
C31 C32 C33 Mo3 65.6(4) . . . . ?
C31 C32 C33 C34 0.2(7) . . . . ?
C31 C32 C33 C38 -171.7(6) . . . . ?
C32 C31 C35 Mo3 -63.5(4) . . . . ?
C32 C31 C35 C34 3.4(7) . . . . ?
C32 C31 C35 C40 172.7(6) . . . . ?
C32 C33 C34 Mo3 63.1(4) . . . . ?
C32 C33 C34 C35 1.9(7) . . . . ?
C32 C33 C34 C39 -172.4(6) . . . . ?
C33 C34 C35 Mo3 61.8(4) . . . . ?
C33 C34 C35 C31 -3.3(7) . . . . ?
C33 C34 C35 C40 -172.7(6) . . . . ?
C35 C31 C32 Mo3 64.1(4) . . . . ?
C35 C31 C32 C33 -2.2(7) . . . . ?
C35 C31 C32 C37 -174.6(6) . . . . ?
C36 C31 C32 Mo3 -124.1(7) . . . . ?
C36 C31 C32 C33 169.6(7) . . . . ?
C36 C31 C32 C37 -2.8(11) . . . . ?
C36 C31 C35 Mo3 124.6(7) . . . . ?
C36 C31 C35 C34 -168.6(7) . . . . ?
C36 C31 C35 C40 0.8(11) . . . . ?
C37 C32 C33 Mo3 -121.8(7) . . . . ?
C37 C32 C33 C34 172.7(6) . . . . ?
C37 C32 C33 C38 0.8(10) . . . . ?
C38 C33 C34 Mo3 -125.4(7) . . . . ?
C38 C33 C34 C35 173.5(6) . . . . ?
C38 C33 C34 C39 -0.8(11) . . . . ?
C39 C34 C35 Mo3 -123.7(6) . . . . ?
C39 C34 C35 C31 171.2(6) . . . . ?
C39 C34 C35 C40 1.7(10) . . . . ?
U2 C41 C42 C43 -67.3(5) . . . . ?
U2 C41 C42 C47 119.4(8) . . . . ?
U2 C41 C45 C44 67.6(5) . . . . ?
U2 C41 C45 C50 -119.5(8) . . . . ?
U2 C42 C43 C44 -67.6(5) . . . . ?
U2 C42 C43 C48 123.4(8) . . . . ?
U2 C43 C44 C45 -70.0(5) . . . . ?
U2 C43 C44 C49 113.8(8) . . . . ?
U2 C44 C45 C41 -68.6(5) . . . . ?
U2 C44 C45 C50 118.4(8) . . . . ?
Mo4 C51 C52 C53 63.6(5) . . . . ?
Mo4 C51 C52 C57 -121.1(8) . . . . ?
Mo4 C51 C55 C54 -61.7(5) . . . . ?
Mo4 C51 C55 C60 122.7(7) . . . . ?
Mo4 C52 C53 C54 65.2(5) . . . . ?
Mo4 C52 C53 C58 -123.7(8) . . . . ?
Mo4 C53 C54 C55 66.3(4) . . . . ?
Mo4 C53 C54 C59 -119.8(7) . . . . ?
Mo4 C54 C55 C51 62.1(5) . . . . ?
Mo4 C54 C55 C60 -122.3(7) . . . . ?
Mo5 C61 C62 C63 -64.0(4) . . . . ?
Mo5 C61 C62 C67 120.8(6) . . . . ?
Mo5 C61 C65 C64 63.3(5) . . . . ?
Mo5 C61 C65 C70 -121.9(7) . . . . ?
Mo5 C62 C63 C64 -64.5(4) . . . . ?
Mo5 C62 C63 C68 123.1(7) . . . . ?
Mo5 C63 C64 C65 -64.5(5) . . . . ?
Mo5 C63 C64 C69 123.7(7) . . . . ?
Mo5 C64 C65 C61 -62.5(4) . . . . ?
Mo5 C64 C65 C70 122.7(7) . . . . ?
Mo6 C71 C72 C73 -65.5(4) . . . . ?
Mo6 C71 C72 C77 121.3(6) . . . . ?
Mo6 C71 C75 C74 60.7(4) . . . . ?
Mo6 C71 C75 C80 -126.3(7) . . . . ?
Mo6 C72 C73 C74 -64.8(4) . . . . ?
Mo6 C72 C73 C78 124.4(6) . . . . ?
Mo6 C73 C74 C75 -67.4(5) . . . . ?
Mo6 C73 C74 C79 124.8(7) . . . . ?
Mo6 C74 C75 C71 -61.3(4) . . . . ?
Mo6 C74 C75 C80 125.5(7) . . . . ?
C41 C42 C43 U2 67.3(5) . . . . ?
C41 C42 C43 C44 -0.3(8) . . . . ?
C41 C42 C43 C48 -169.3(7) . . . . ?
C42 C41 C45 U2 -69.3(5) . . . . ?
C42 C41 C45 C44 -1.7(8) . . . . ?
C42 C41 C45 C50 171.2(8) . . . . ?
C42 C43 C44 U2 69.2(5) . . . . ?
C42 C43 C44 C45 -0.7(8) . . . . ?
C42 C43 C44 C49 -177.0(7) . . . . ?
C43 C44 C45 U2 70.1(5) . . . . ?
C43 C44 C45 C41 1.5(8) . . . . ?
C43 C44 C45 C50 -171.5(7) . . . . ?
C45 C41 C42 U2 68.6(5) . . . . ?
C45 C41 C42 C43 1.2(8) . . . . ?
C45 C41 C42 C47 -172.1(8) . . . . ?
C46 C41 C42 U2 -116.0(8) . . . . ?
C46 C41 C42 C43 176.6(7) . . . . ?
C46 C41 C42 C47 3.3(12) . . . . ?
C46 C41 C45 U2 115.7(8) . . . . ?
C46 C41 C45 C44 -176.6(8) . . . . ?
C46 C41 C45 C50 -3.8(14) . . . . ?
C47 C42 C43 U2 -119.6(8) . . . . ?
C47 C42 C43 C44 172.8(8) . . . . ?
C47 C42 C43 C48 3.8(13) . . . . ?
C48 C43 C44 U2 -121.4(7) . . . . ?
C48 C43 C44 C45 168.7(7) . . . . ?
C48 C43 C44 C49 -7.5(12) . . . . ?
C49 C44 C45 U2 -113.6(7) . . . . ?
C49 C44 C45 C41 177.8(7) . . . . ?
C49 C44 C45 C50 4.8(12) . . . . ?
C51 C52 C53 Mo4 -64.3(5) . . . . ?
C51 C52 C53 C54 1.0(8) . . . . ?
C51 C52 C53 C58 172.0(7) . . . . ?
C52 C51 C55 Mo4 64.6(5) . . . . ?
C52 C51 C55 C54 2.9(8) . . . . ?
C52 C51 C55 C60 -172.7(7) . . . . ?
C52 C53 C54 Mo4 -65.6(5) . . . . ?
C52 C53 C54 C55 0.8(8) . . . . ?
C52 C53 C54 C59 174.6(7) . . . . ?
C53 C54 C55 Mo4 -64.4(4) . . . . ?
C53 C54 C55 C51 -2.3(8) . . . . ?
C53 C54 C55 C60 173.3(7) . . . . ?
C55 C51 C52 Mo4 -66.0(5) . . . . ?
C55 C51 C52 C53 -2.4(8) . . . . ?
C55 C51 C52 C57 173.0(7) . . . . ?
C56 C51 C52 Mo4 122.5(8) . . . . ?
C56 C51 C52 C53 -173.9(7) . . . . ?
C56 C51 C52 C57 1.4(12) . . . . ?
C56 C51 C55 Mo4 -124.1(8) . . . . ?
C56 C51 C55 C54 174.2(7) . . . . ?
C56 C51 C55 C60 -1.4(13) . . . . ?
C57 C52 C53 Mo4 120.4(8) . . . . ?
C57 C52 C53 C54 -174.3(7) . . . . ?
C57 C52 C53 C58 -3.3(13) . . . . ?
C58 C53 C54 Mo4 123.2(7) . . . . ?
C58 C53 C54 C55 -170.4(7) . . . . ?
C58 C53 C54 C59 3.4(11) . . . . ?
C59 C54 C55 Mo4 122.0(7) . . . . ?
C59 C54 C55 C51 -175.9(7) . . . . ?
C59 C54 C55 C60 -0.3(12) . . . . ?
C61 C62 C63 Mo5 63.5(4) . . . . ?
C61 C62 C63 C64 -1.1(7) . . . . ?
C61 C62 C63 C68 -173.4(7) . . . . ?
C62 C61 C65 Mo5 -65.4(4) . . . . ?
C62 C61 C65 C64 -2.1(7) . . . . ?
C62 C61 C65 C70 172.7(6) . . . . ?
C62 C63 C64 Mo5 64.3(4) . . . . ?
C62 C63 C64 C65 -0.2(7) . . . . ?
C62 C63 C64 C69 -172.1(6) . . . . ?
C63 C64 C65 Mo5 63.9(5) . . . . ?
C63 C64 C65 C61 1.4(7) . . . . ?
C63 C64 C65 C70 -173.4(7) . . . . ?
C65 C61 C62 Mo5 66.0(5) . . . . ?
C65 C61 C62 C63 1.9(7) . . . . ?
C65 C61 C62 C67 -173.2(6) . . . . ?
C66 C61 C62 Mo5 -118.8(7) . . . . ?
C66 C61 C62 C63 177.2(6) . . . . ?
C66 C61 C62 C67 2.0(11) . . . . ?
C66 C61 C65 Mo5 119.3(7) . . . . ?
C66 C61 C65 C64 -177.4(6) . . . . ?
C66 C61 C65 C70 -2.6(11) . . . . ?
C67 C62 C63 Mo5 -121.5(7) . . . . ?
C67 C62 C63 C64 173.9(6) . . . . ?
C67 C62 C63 C68 1.6(11) . . . . ?
C68 C63 C64 Mo5 -123.1(7) . . . . ?
C68 C63 C64 C65 172.4(6) . . . . ?
C68 C63 C64 C69 0.5(11) . . . . ?
C69 C64 C65 Mo5 -124.5(7) . . . . ?
C69 C64 C65 C61 173.0(7) . . . . ?
C69 C64 C65 C70 -1.9(11) . . . . ?
C71 C72 C73 Mo6 66.3(4) . . . . ?
C71 C72 C73 C74 1.5(7) . . . . ?
C71 C72 C73 C78 -169.2(6) . . . . ?
C72 C71 C75 Mo6 -63.4(4) . . . . ?
C72 C71 C75 C74 -2.7(7) . . . . ?
C72 C71 C75 C80 170.2(6) . . . . ?
C72 C73 C74 Mo6 64.2(4) . . . . ?
C72 C73 C74 C75 -3.2(7) . . . . ?
C72 C73 C74 C79 -171.0(6) . . . . ?
C73 C74 C75 Mo6 64.9(4) . . . . ?
C73 C74 C75 C71 3.7(7) . . . . ?
C73 C74 C75 C80 -169.6(6) . . . . ?
C75 C71 C72 Mo6 66.2(4) . . . . ?
C75 C71 C72 C73 0.8(7) . . . . ?
C75 C71 C72 C77 -172.5(6) . . . . ?
C76 C71 C72 Mo6 -124.9(6) . . . . ?
C76 C71 C72 C73 169.6(6) . . . . ?
C76 C71 C72 C77 -3.7(10) . . . . ?
C76 C71 C75 Mo6 128.4(7) . . . . ?
C76 C71 C75 C74 -170.9(6) . . . . ?
C76 C71 C75 C80 2.0(11) . . . . ?
C77 C72 C73 Mo6 -120.8(6) . . . . ?
C77 C72 C73 C74 174.4(6) . . . . ?
C77 C72 C73 C78 3.7(10) . . . . ?
C78 C73 C74 Mo6 -125.1(6) . . . . ?
C78 C73 C74 C75 167.5(6) . . . . ?
C78 C73 C74 C79 -0.3(10) . . . . ?
C79 C74 C75 Mo6 -127.1(7) . . . . ?
C79 C74 C75 C71 171.6(6) . . . . ?
C79 C74 C75 C80 -1.6(11) . . . . ?

loop_
_platon_squeeze_void_nr
_platon_squeeze_void_average_x
_platon_squeeze_void_average_y
_platon_squeeze_void_average_z
_platon_squeeze_void_volume
_platon_squeeze_void_count_electrons
_platon_squeeze_void_content
1 -0.011 0.000 0.000 360 119 ' '
2 0.000 0.000 0.500 218 67 ' '

loop_
_twin_individual_id
_twin_individual_mass_fraction_refined
1 0.5948(5)
2 0.4052(5)
